data_4510598
loop_
_publ_author_name
'Aliev, Almaz'
'Kovrugin, V. M.'
'Colmont, Marie'
'Terryn, Christine'
'Huv\'e, Marielle'
'Siidra, O. I.'
'Krivovichev, S. V.'
'Mentr\'e, Olivier'

_publ_section_title
;
 Revised Bismuth Chloroselenite System: Evidence of a Noncentrosymmmetric
 Structure with a Giant Unit Cell
;
_journal_issue 6
_journal_name_full 'Crystal Growth &amp; Design'
_journal_page_first 3026
_journal_paper_doi 10.1021/cg500293w
_journal_volume 14
_journal_year 2014
_chemical_formula_sum 'Bi6 Cl10 O12 Se4'
_chemical_formula_weight 2116.2
_chemical_name_systematic ' ?'
_space_group_IT_number 14
_symmetry_cell_setting monoclinic
_symmetry_Int_Tables_number 14
_symmetry_space_group_name_Hall '-P 2ybc'
_symmetry_space_group_name_H-M 'P 1 21/c 1'
_cell_angle_alpha 90
_cell_angle_beta 110.639(5)
_cell_angle_gamma 90
_cell_formula_units_Z 4
_cell_length_a 21.460(2)
_cell_length_b 8.4012(9)
_cell_length_c 15.3370(18)
_cell_measurement_temperature 293
_cell_volume 2587.6(5)
_diffrn_ambient_temperature 293
_diffrn_measured_fraction_theta_full 1
_diffrn_measured_fraction_theta_max 1
_diffrn_radiation_probe x-ray
_diffrn_radiation_source 'X-ray tube'
_diffrn_radiation_type 'Mo K\a'
_diffrn_radiation_wavelength 0.71073
_diffrn_reflns_av_R_equivalents 0.0448
_diffrn_reflns_av_sigmaI/netI 0.0392
_diffrn_reflns_limit_h_max 30
_diffrn_reflns_limit_h_min -30
_diffrn_reflns_limit_k_max 7
_diffrn_reflns_limit_k_min -11
_diffrn_reflns_limit_l_max 21
_diffrn_reflns_limit_l_min -20
_diffrn_reflns_number 34697
_diffrn_reflns_theta_full 30.52
_diffrn_reflns_theta_max 30.52
_diffrn_reflns_theta_min 2.03
_exptl_absorpt_coefficient_mu 47.365
_exptl_absorpt_correction_T_max 0.7461
_exptl_absorpt_correction_T_min 0.2880
_exptl_absorpt_correction_type multi-scan
_exptl_absorpt_process_details 'Bruker SADABS'
_exptl_crystal_colour colourless
_exptl_crystal_density_diffrn 5.4303
_exptl_crystal_density_method 'not measured'
_exptl_crystal_description needle
_exptl_crystal_F_000 3600
_exptl_crystal_size_max 0.81
_exptl_crystal_size_mid 0.37
_exptl_crystal_size_min 0.13
_refine_diff_density_max 3.42
_refine_diff_density_min -2.95
_refine_ls_extinction_coef 70(13)
_refine_ls_extinction_method 'B-C type 1 Gaussian isotropic (Becker & Coppens, 1974)'
_refine_ls_goodness_of_fit_gt 1.46
_refine_ls_goodness_of_fit_ref 1.76
_refine_ls_number_constraints 2
_refine_ls_number_parameters 299
_refine_ls_number_reflns 7843
_refine_ls_number_restraints 0
_refine_ls_R_factor_all 0.0427
_refine_ls_R_factor_gt 0.0299
_refine_ls_shift/su_max 0.0248
_refine_ls_shift/su_mean 0.0013
_refine_ls_structure_factor_coef F
_refine_ls_weighting_scheme unit
_refine_ls_wR_factor_gt 0.0330
_refine_ls_wR_factor_ref 0.0442
_reflns_number_gt 6363
_reflns_number_total 7843
_reflns_threshold_expression I>3\s(I)
_cod_data_source_file cg500293w_si_003.cif
_cod_data_source_block I
_cod_depositor_comments
;
The following automatic conversions were performed:

'_diffrn_radiation_probe' value 'X-ray' changed to 'x-ray' according
to
/usr/data/users/saulius/crontab/automatic-downloads/rss-feeds/ACS/lib/dictionaries/cif_core.dic
dictionary named 'cif_core.dic' version 2.4.2 from 2011-04-26.

Automatic conversion script
Id: cif_fix_values 2281 2013-09-26 08:29:07Z andrius 

 Adding full bibliography for 4510598--4510600.cif.
;
_cod_original_cell_volume 2587.7(5)
_cod_original_sg_symbol_Hall '-P 2ycb'
_cod_database_code 4510598

loop_
_symmetry_equiv_pos_site_id
_symmetry_equiv_pos_as_xyz
1 x,y,z
2 -x,y+1/2,-z+1/2
3 -x,-y,-z
4 x,-y+1/2,z+1/2

loop_
_atom_site_label
_atom_site_type_symbol
_atom_site_fract_x
_atom_site_fract_y
_atom_site_fract_z
_atom_site_adp_type
_atom_site_U_iso_or_equiv
_atom_site_site_symmetry_multiplicity
_atom_site_occupancy
_atom_site_calc_flag
Bi1a Bi 0.48273(2) 0.34082(5) 0.36920(3) Uani 0.01344(12) 4 0.960(2) d
Bi1b Bi 0.5189(5) 0.4141(18) 0.1366(8) Uani 0.025(4) 4 0.040(2) d
Se3a Se 0.51770(5) 0.43441(13) 0.19264(8) Uiso 0.01236(19) 4 0.9604 d
Se3b Se 0.4825(11) 0.331(3) 0.3145(16) Uiso 0.005(4) 4 0.0396 d
Bi2 Bi 0.853973(19) 1.11560(5) 0.57426(3) Uani 0.01572(12) 4 1 d
Bi3 Bi 0.95274(2) 0.83971(5) 0.84829(3) Uani 0.01647(12) 4 1 d
Bi4 Bi 0.66931(2) 0.61536(6) 0.37377(3) Uani 0.02098(13) 4 1 d
Bi5 Bi 0.86877(2) 0.62396(5) 0.58018(3) Uani 0.01797(12) 4 1 d
Bi6 Bi 0.66324(2) 1.12862(5) 0.34402(3) Uani 0.01840(12) 4 1 d
Se1 Se 0.73099(5) 1.34197(12) 0.56176(7) Uani 0.0113(3) 4 1 d
Se2 Se 1.01931(5) 0.93685(12) 0.69363(7) Uani 0.0109(3) 4 1 d
Se4 Se 0.72380(5) 0.84150(12) 0.55349(7) Uani 0.0124(3) 4 1 d
Cl1 Cl 0.84786(13) 0.6432(3) 0.74343(18) Uani 0.0175(7) 4 1 d
Cl2 Cl 1.06902(13) 0.8894(4) 1.00701(18) Uani 0.0180(7) 4 1 d
Cl3 Cl 0.55971(17) 0.6180(4) 0.4501(2) Uani 0.0263(10) 4 1 d
Cl4 Cl 0.86972(16) 1.1267(4) 0.75028(19) Uani 0.0233(9) 4 1 d
Cl5 Cl 0.92933(14) 0.6500(3) 0.98585(18) Uani 0.0186(8) 4 1 d
Cl6 Cl 0.79082(14) 0.6136(4) 0.38048(19) Uani 0.0221(8) 4 1 d
Cl7 Cl 0.79039(13) 1.1190(4) 0.37837(19) Uani 0.0211(8) 4 1 d
Cl8 Cl 0.57275(15) 0.1470(4) 0.4788(2) Uani 0.0259(9) 4 1 d
Cl9 Cl 0.66974(17) 0.3475(5) 0.2228(2) Uani 0.0324(11) 4 1 d
Cl10 Cl 0.66601(15) 0.8907(5) 0.2209(2) Uani 0.0313(11) 4 1 d
O1 O 0.5591(4) 0.3434(10) 0.2993(6) Uani 0.017(2) 4 1 d
O2 O 0.7435(4) 1.1414(9) 0.5547(6) Uani 0.016(3) 4 1 d
O3 O 0.8129(4) 1.3825(9) 0.5756(6) Uani 0.017(2) 4 1 d
O4 O 0.7267(5) 0.6416(10) 0.5358(6) Uani 0.020(3) 4 1 d
O5 O 0.8063(4) 0.8702(9) 0.5658(6) Uani 0.016(2) 4 1 d
O6 O 1.0442(4) 0.9601(10) 0.8133(5) Uani 0.015(2) 4 1 d
O7 O 0.9458(4) 0.8439(10) 0.6870(5) Uani 0.016(2) 4 1 d
O8 O 0.6905(4) 0.3686(9) 0.4441(5) Uani 0.014(2) 4 1 d
O9 O 0.4469(4) 0.4603(12) 0.2189(6) Uani 0.021(3) 4 1 d
O10 O 0.9888(4) 1.1233(10) 0.6566(5) Uani 0.015(2) 4 1 d
O11 O 0.4453(4) 0.1178(10) 0.2828(6) Uani 0.020(2) 4 1 d
O12 O 0.6821(4) 0.8812(11) 0.4383(6) Uani 0.018(2) 4 1 d

loop_
_atom_site_aniso_label
_atom_site_aniso_type_symbol
_atom_site_aniso_U_11
_atom_site_aniso_U_22
_atom_site_aniso_U_33
_atom_site_aniso_U_12
_atom_site_aniso_U_13
_atom_site_aniso_U_23
Bi1a Bi 0.01377(18) 0.01563(19) 0.01177(19) -0.00004(13) 0.00556(13) -0.00031(13)
Bi1b Bi 0.004(4) 0.047(8) 0.025(6) 0.006(4) 0.005(4) 0.003(5)
Bi2 Bi 0.01209(16) 0.01578(18) 0.01791(18) -0.00019(13) 0.00359(13) -0.00043(14)
Bi3 Bi 0.01887(18) 0.01502(18) 0.01827(18) 0.00109(14) 0.00996(14) -0.00113(14)
Bi4 Bi 0.01430(18) 0.0215(2) 0.0221(2) -0.00059(15) 0.00018(15) 0.00140(16)
Bi5 Bi 0.02051(19) 0.01522(18) 0.01863(18) 0.00105(15) 0.00744(15) 0.00117(14)
Bi6 Bi 0.01736(18) 0.01718(19) 0.01796(18) -0.00022(14) 0.00287(14) 0.00045(15)
Se1 Se 0.0126(4) 0.0113(4) 0.0120(4) -0.0002(3) 0.0069(3) -0.0006(3)
Se2 Se 0.0122(4) 0.0127(4) 0.0082(4) -0.0001(3) 0.0041(3) 0.0006(3)
Se4 Se 0.0139(4) 0.0118(4) 0.0123(4) 0.0012(3) 0.0058(3) -0.0004(3)
Cl1 Cl 0.0170(11) 0.0231(12) 0.0134(10) -0.0039(9) 0.0064(9) -0.0034(9)
Cl2 Cl 0.0158(11) 0.0257(13) 0.0116(10) -0.0023(10) 0.0036(8) 0.0000(9)
Cl3 Cl 0.0315(15) 0.0270(15) 0.0253(14) -0.0046(12) 0.0162(12) -0.0074(11)
Cl4 Cl 0.0295(14) 0.0265(14) 0.0145(11) 0.0063(11) 0.0086(10) 0.0026(10)
Cl5 Cl 0.0221(12) 0.0229(13) 0.0148(11) 0.0014(10) 0.0116(9) 0.0031(9)
Cl6 Cl 0.0156(11) 0.0343(15) 0.0168(11) -0.0004(11) 0.0063(9) 0.0013(11)
Cl7 Cl 0.0140(11) 0.0334(15) 0.0157(11) 0.0009(10) 0.0049(9) -0.0010(10)
Cl8 Cl 0.0228(13) 0.0334(16) 0.0182(12) 0.0072(12) 0.0032(10) 0.0061(11)
Cl9 Cl 0.0288(15) 0.048(2) 0.0249(14) 0.0100(14) 0.0148(12) 0.0150(14)
Cl10 Cl 0.0196(13) 0.048(2) 0.0287(15) -0.0069(13) 0.0113(11) -0.0183(14)
O1 O 0.013(3) 0.018(4) 0.020(4) 0.005(3) 0.005(3) 0.007(3)
O2 O 0.015(3) 0.007(3) 0.032(4) 0.002(3) 0.014(3) 0.001(3)
O3 O 0.008(3) 0.010(3) 0.026(4) 0.000(3) 0.000(3) 0.001(3)
O4 O 0.032(5) 0.008(3) 0.022(4) -0.002(3) 0.013(3) -0.004(3)
O5 O 0.010(3) 0.009(3) 0.025(4) -0.001(3) 0.001(3) -0.001(3)
O6 O 0.018(4) 0.017(4) 0.011(3) -0.009(3) 0.008(3) 0.000(3)
O7 O 0.015(3) 0.019(4) 0.016(3) -0.006(3) 0.006(3) -0.001(3)
O8 O 0.018(3) 0.013(3) 0.012(3) 0.002(3) 0.006(3) -0.006(3)
O9 O 0.014(4) 0.035(5) 0.017(4) 0.004(3) 0.007(3) 0.011(3)
O10 O 0.012(3) 0.014(3) 0.015(3) -0.003(3) 0.001(3) -0.001(3)
O11 O 0.013(3) 0.015(4) 0.021(4) 0.000(3) -0.007(3) -0.004(3)
O12 O 0.013(3) 0.022(4) 0.016(4) -0.002(3) 0.001(3) -0.001(3)

loop_
_atom_type_symbol
_atom_type_scat_dispersion_real
_atom_type_scat_dispersion_imag
_atom_type_scat_source
Bi -4.1077 10.2566 'International Tables Vol C tables 4.2.6.8 and 6.1.1.1'
Cl 0.1484 0.1585 'International Tables Vol C tables 4.2.6.8 and 6.1.1.1'
O 0.0106 0.0060 'International Tables Vol C tables 4.2.6.8 and 6.1.1.1'
Se -0.0929 2.2259 'International Tables Vol C tables 4.2.6.8 and 6.1.1.1'

loop_
_geom_angle_atom_site_label_1
_geom_angle_atom_site_label_2
_geom_angle_atom_site_label_3
_geom_angle_site_symmetry_1
_geom_angle_site_symmetry_3
_geom_angle
Bi1a Bi1a Bi1b 3_666 . 131.7(2)
Bi1a Bi1a Bi1b 3_666 2_645 126.3(2)
Bi1a Bi1a Bi1b 3_666 2_655 55.93(15)
Bi1a Bi1a Bi1b 3_666 4_555 63.84(19)
Bi1a Bi1a Se3a 3_666 . 125.63(2)
Bi1a Bi1a Se3a 3_666 2_645 140.22(2)
Bi1a Bi1a Se3b 3_666 . 149.3(15)
Bi1a Bi1a Bi4 3_666 . 79.957(12)
Bi1a Bi1a Bi4 3_666 2_645 144.878(15)
Bi1a Bi1a Bi6 3_666 1_545 115.478(13)
Bi1a Bi1a Bi6 3_666 2_645 100.435(15)
Bi1a Bi1a Cl3 3_666 . 43.09(8)
Bi1a Bi1a Cl3 3_666 3_666 37.45(6)
Bi1a Bi1a Cl8 3_666 . 86.97(7)
Bi1a Bi1a Cl10 3_666 2_645 97.81(7)
Bi1a Bi1a O1 3_666 . 118.86(19)
Bi1a Bi1a O9 3_666 . 119.4(2)
Bi1a Bi1a O11 3_666 . 153.1(3)
Bi1b Bi1a Bi1b . 2_645 97.8(3)
Bi1b Bi1a Bi1b . 2_655 80.2(3)
Bi1b Bi1a Bi1b . 4_555 151.7(3)
Bi1b Bi1a Se3a . . 6.0(2)
Bi1b Bi1a Se3a . 2_645 83.8(2)
Bi1b Bi1a Se3b . . 18.4(15)
Bi1b Bi1a Bi4 . . 59.31(16)
Bi1b Bi1a Bi4 . 2_645 68.14(16)
Bi1b Bi1a Bi6 . 1_545 61.70(16)
Bi1b Bi1a Bi6 . 2_645 63.65(16)
Bi1b Bi1a Cl3 . . 89.9(2)
Bi1b Bi1a Cl3 . 3_666 164.2(2)
Bi1b Bi1a Cl8 . . 109.83(19)
Bi1b Bi1a Cl10 . 2_645 94.41(16)
Bi1b Bi1a O1 . . 33.2(2)
Bi1b Bi1a O9 . . 32.8(3)
Bi1b Bi1a O11 . . 75.2(3)
Bi1b Bi1a Bi1b 2_645 2_655 177.7(2)
Bi1b Bi1a Bi1b 2_645 4_555 62.5(3)
Bi1b Bi1a Se3a 2_645 . 103.4(2)
Bi1b Bi1a Se3a 2_645 2_645 14.3(2)
Bi1b Bi1a Se3b 2_645 . 83.0(15)
Bi1b Bi1a Bi4 2_645 . 120.15(18)
Bi1b Bi1a Bi4 2_645 2_645 63.46(16)
Bi1b Bi1a Bi6 2_645 1_545 66.05(19)
Bi1b Bi1a Bi6 2_645 2_645 122.42(15)
Bi1b Bi1a Cl3 2_645 . 145.13(16)
Bi1b Bi1a Cl3 2_645 3_666 97.2(2)
Bi1b Bi1a Cl8 2_645 . 52.79(16)
Bi1b Bi1a Cl10 2_645 2_645 97.34(17)
Bi1b Bi1a O1 2_645 . 90.0(3)
Bi1b Bi1a O9 2_645 . 113.6(3)
Bi1b Bi1a O11 2_645 . 33.1(3)
Bi1b Bi1a Bi1b 2_655 4_555 119.8(2)
Bi1b Bi1a Se3a 2_655 . 74.76(17)
Bi1b Bi1a Se3a 2_655 2_645 163.61(16)
Bi1b Bi1a Se3b 2_655 . 94.8(15)
Bi1b Bi1a Bi4 2_655 . 59.96(13)
Bi1b Bi1a Bi4 2_655 2_645 114.49(12)
Bi1b Bi1a Bi6 2_655 1_545 113.82(14)
Bi1b Bi1a Bi6 2_655 2_645 55.60(11)
Bi1b Bi1a Cl3 2_655 . 36.52(12)
Bi1b Bi1a Cl3 2_655 3_666 84.63(18)
Bi1b Bi1a Cl8 2_655 . 129.02(13)
Bi1b Bi1a Cl10 2_655 2_645 81.59(14)
Bi1b Bi1a O1 2_655 . 89.0(3)
Bi1b Bi1a O9 2_655 . 64.1(3)
Bi1b Bi1a O11 2_655 . 144.6(2)
Bi1b Bi1a Se3a 4_555 . 153.54(16)
Bi1b Bi1a Se3a 4_555 2_645 76.46(19)
Bi1b Bi1a Se3b 4_555 . 144.0(15)
Bi1b Bi1a Bi4 4_555 . 111.08(14)
Bi1b Bi1a Bi4 4_555 2_645 114.08(16)
Bi1b Bi1a Bi6 4_555 1_545 90.75(16)
Bi1b Bi1a Bi6 4_555 2_645 143.33(15)
Bi1b Bi1a Cl3 4_555 . 96.06(18)
Bi1b Bi1a Cl3 4_555 3_666 43.07(19)
Bi1b Bi1a Cl8 4_555 . 42.47(18)
Bi1b Bi1a Cl10 4_555 2_645 107.51(16)
Bi1b Bi1a O1 4_555 . 121.6(2)
Bi1b Bi1a O9 4_555 . 171.3(2)
Bi1b Bi1a O11 4_555 . 92.9(3)
Se3a Bi1a Se3a . 2_645 89.39(3)
Se3a Bi1a Se3b . . 24.3(15)
Se3a Bi1a Bi4 . . 54.46(2)
Se3a Bi1a Bi4 . 2_645 73.23(2)
Se3a Bi1a Bi6 . 1_545 62.78(2)
Se3a Bi1a Bi6 . 2_645 62.92(2)
Se3a Bi1a Cl3 . . 83.91(8)
Se3a Bi1a Cl3 . 3_666 159.31(6)
Se3a Bi1a Cl8 . . 111.07(8)
Se3a Bi1a Cl10 . 2_645 96.04(8)
Se3a Bi1a O1 . . 32.43(19)
Se3a Bi1a O9 . . 32.5(2)
Se3a Bi1a O11 . . 81.2(2)
Se3a Bi1a Se3b 2_645 . 68.8(15)
Se3a Bi1a Bi4 2_645 . 114.05(2)
Se3a Bi1a Bi4 2_645 2_645 55.248(17)
Se3a Bi1a Bi6 2_645 1_545 60.38(2)
Se3a Bi1a Bi6 2_645 2_645 113.52(2)
Se3a Bi1a Cl3 2_645 . 147.57(7)
Se3a Bi1a Cl3 2_645 3_666 111.00(6)
Se3a Bi1a Cl8 2_645 . 60.42(7)
Se3a Bi1a Cl10 2_645 2_645 96.21(8)
Se3a Bi1a O1 2_645 . 79.4(2)
Se3a Bi1a O9 2_645 . 100.2(2)
Se3a Bi1a O11 2_645 . 23.35(19)
Se3b Bi1a Bi4 . . 76.4(15)
Se3b Bi1a Bi4 . 2_645 51.2(15)
Se3b Bi1a Bi6 . 1_545 64.4(14)
Se3b Bi1a Bi6 . 2_645 63.8(15)
Se3b Bi1a Cl3 . . 108.2(15)
Se3b Bi1a Cl3 . 3_666 164.4(14)
Se3b Bi1a Cl8 . . 108.6(15)
Se3b Bi1a Cl10 . 2_645 85.6(14)
Se3b Bi1a O1 . . 43.6(15)
Se3b Bi1a O9 . . 35.9(15)
Se3b Bi1a O11 . . 57.3(15)
Bi4 Bi1a Bi4 . 2_645 127.404(16)
Bi4 Bi1a Bi6 . 1_545 54.294(12)
Bi4 Bi1a Bi6 . 2_645 97.143(15)
Bi4 Bi1a Cl3 . . 38.90(8)
Bi4 Bi1a Cl3 . 3_666 116.17(6)
Bi4 Bi1a Cl8 . . 82.03(8)
Bi4 Bi1a Cl10 . 2_645 135.21(8)
Bi4 Bi1a O1 . . 39.4(2)
Bi4 Bi1a O9 . . 77.6(2)
Bi4 Bi1a O11 . . 123.3(2)
Bi4 Bi1a Bi6 2_645 1_545 99.398(15)
Bi4 Bi1a Bi6 2_645 2_645 59.030(12)
Bi4 Bi1a Cl3 2_645 . 148.51(6)
Bi4 Bi1a Cl3 2_645 3_666 114.96(6)
Bi4 Bi1a Cl8 2_645 . 115.52(7)
Bi4 Bi1a Cl10 2_645 2_645 47.80(7)
Bi4 Bi1a O1 2_645 . 92.74(19)
Bi4 Bi1a O9 2_645 . 58.3(2)
Bi4 Bi1a O11 2_645 . 31.91(19)
Bi6 Bi1a Bi6 1_545 2_645 125.351(16)
Bi6 Bi1a Cl3 1_545 . 88.65(8)
Bi6 Bi1a Cl3 1_545 3_666 129.95(6)
Bi6 Bi1a Cl8 1_545 . 48.30(8)
Bi6 Bi1a Cl10 1_545 2_645 146.57(7)
Bi6 Bi1a O1 1_545 . 32.0(2)
Bi6 Bi1a O9 1_545 . 94.5(2)
Bi6 Bi1a O11 1_545 . 75.9(2)
Bi6 Bi1a Cl3 2_645 . 91.49(6)
Bi6 Bi1a Cl3 2_645 3_666 103.79(6)
Bi6 Bi1a Cl8 2_645 . 172.32(8)
Bi6 Bi1a Cl10 2_645 2_645 38.75(8)
Bi6 Bi1a O1 2_645 . 95.08(19)
Bi6 Bi1a O9 2_645 . 30.8(2)
Bi6 Bi1a O11 2_645 . 90.42(19)
Cl3 Bi1a Cl3 . 3_666 80.54(10)
Cl3 Bi1a Cl8 . . 92.58(9)
Cl3 Bi1a Cl10 . 2_645 116.00(10)
Cl3 Bi1a O1 . . 78.1(2)
Cl3 Bi1a O9 . . 90.9(2)
Cl3 Bi1a O11 . . 162.2(3)
Cl3 Bi1a Cl8 3_666 . 83.31(10)
Cl3 Bi1a Cl10 3_666 2_645 78.81(9)
Cl3 Bi1a O1 3_666 . 151.73(19)
Cl3 Bi1a O9 3_666 . 134.0(2)
Cl3 Bi1a O11 3_666 . 116.1(3)
Cl8 Bi1a Cl10 . 2_645 142.76(11)
Cl8 Bi1a O1 . . 79.4(2)
Cl8 Bi1a O9 . . 142.5(2)
Cl8 Bi1a O11 . . 83.7(2)
Cl10 Bi1a O1 2_645 . 127.48(19)
Cl10 Bi1a O9 2_645 . 64.6(2)
Cl10 Bi1a O11 2_645 . 75.5(2)
O1 Bi1a O9 . . 64.9(3)
O1 Bi1a O11 . . 84.1(3)
O9 Bi1a O11 . . 81.7(3)
Bi1a Bi1b Bi1a . 2_645 81.9(3)
Bi1a Bi1b Bi1a . 2_655 100.1(3)
Bi1a Bi1b Bi1a . 4_554 137.0(4)
Bi1a Bi1b Bi1b . 3_665 156.4(4)
Bi1a Bi1b Se3a . . 22.0(7)
Bi1a Bi1b Se3b . . 4.8(4)
Bi1a Bi1b Se3b . 2_655 86.8(5)
Bi1a Bi1b Bi4 . . 67.86(19)
Bi1a Bi1b Bi4 . 2_645 60.61(18)
Bi1a Bi1b Bi6 . 1_545 64.25(19)
Bi1a Bi1b Bi6 . 2_645 62.78(19)
Bi1a Bi1b Cl3 . 2_645 90.7(3)
Bi1a Bi1b Cl8 . 2_655 110.5(4)
Bi1a Bi1b Cl8 . 4_554 158.8(5)
Bi1a Bi1b Cl9 . . 95.4(3)
Bi1a Bi1b O1 . . 30.8(3)
Bi1a Bi1b O9 . . 33.4(3)
Bi1a Bi1b O11 . 2_655 75.1(5)
Bi1a Bi1b Bi1a 2_645 2_655 177.7(3)
Bi1a Bi1b Bi1a 2_645 4_554 60.23(18)
Bi1a Bi1b Bi1b 2_645 3_665 109.0(3)
Bi1a Bi1b Se3a 2_645 . 102.0(10)
Bi1a Bi1b Se3b 2_645 . 78.0(5)
Bi1a Bi1b Se3b 2_645 2_655 168.6(6)
Bi1a Bi1b Bi4 2_645 . 114.2(3)
Bi1a Bi1b Bi4 2_645 2_645 57.73(16)
Bi1a Bi1b Bi6 2_645 1_545 56.98(17)
Bi1a Bi1b Bi6 2_645 2_645 114.2(3)
Bi1a Bi1b Cl3 2_645 2_645 34.26(17)
Bi1a Bi1b Cl8 2_645 2_655 131.8(3)
Bi1a Bi1b Cl8 2_645 4_554 79.7(3)
Bi1a Bi1b Cl9 2_645 . 80.0(3)
Bi1a Bi1b O1 2_645 . 76.7(4)
Bi1a Bi1b O9 2_645 . 100.0(5)
Bi1a Bi1b O11 2_645 2_655 145.8(5)
Bi1a Bi1b Bi1a 2_655 4_554 117.5(3)
Bi1a Bi1b Bi1b 2_655 3_665 68.8(3)
Bi1a Bi1b Se3a 2_655 . 80.1(10)
Bi1a Bi1b Se3b 2_655 . 103.8(6)
Bi1a Bi1b Se3b 2_655 2_655 13.5(4)
Bi1a Bi1b Bi4 2_655 . 67.9(2)
Bi1a Bi1b Bi4 2_655 2_645 122.1(3)
Bi1a Bi1b Bi6 2_655 1_545 125.0(3)
Bi1a Bi1b Bi6 2_655 2_645 65.9(2)
Bi1a Bi1b Cl3 2_655 2_645 144.0(3)
Bi1a Bi1b Cl8 2_655 2_655 46.4(2)
Bi1a Bi1b Cl8 2_655 4_554 98.7(4)
Bi1a Bi1b Cl9 2_655 . 101.0(3)
Bi1a Bi1b O1 2_655 . 105.6(5)
Bi1a Bi1b O9 2_655 . 81.1(5)
Bi1a Bi1b O11 2_655 2_655 36.4(3)
Bi1a Bi1b Bi1b 4_554 3_665 48.7(2)
Bi1a Bi1b Se3a 4_554 . 158.9(11)
Bi1a Bi1b Se3b 4_554 . 132.2(6)
Bi1a Bi1b Se3b 4_554 2_655 130.7(5)
Bi1a Bi1b Bi4 4_554 . 144.1(3)
Bi1a Bi1b Bi4 4_554 2_645 81.0(2)
Bi1a Bi1b Bi6 4_554 1_545 105.0(3)
Bi1a Bi1b Bi6 4_554 2_645 112.9(2)
Bi1a Bi1b Cl3 4_554 2_645 46.5(2)
Bi1a Bi1b Cl8 4_554 2_655 84.4(3)
Bi1a Bi1b Cl8 4_554 4_554 35.34(15)
Bi1a Bi1b Cl9 4_554 . 97.1(3)
Bi1a Bi1b O1 4_554 . 136.0(5)
Bi1a Bi1b O9 4_554 . 130.0(4)
Bi1a Bi1b O11 4_554 2_655 147.9(6)
Bi1b Bi1b Se3a 3_665 . 146.6(11)
Bi1b Bi1b Se3b 3_665 . 155.3(5)
Bi1b Bi1b Se3b 3_665 2_655 82.0(5)
Bi1b Bi1b Bi4 3_665 . 122.1(4)
Bi1b Bi1b Bi4 3_665 2_645 106.6(2)
Bi1b Bi1b Bi6 3_665 1_545 139.3(4)
Bi1b Bi1b Bi6 3_665 2_645 93.6(3)
Bi1b Bi1b Cl3 3_665 2_645 87.9(3)
Bi1b Bi1b Cl8 3_665 2_655 46.5(3)
Bi1b Bi1b Cl8 3_665 4_554 43.1(3)
Bi1b Bi1b Cl9 3_665 . 107.0(4)
Bi1b Bi1b O1 3_665 . 169.5(5)
Bi1b Bi1b O9 3_665 . 123.0(5)
Bi1b Bi1b O11 3_665 2_655 102.0(6)
Se3a Bi1b Se3b . . 26.7(8)
Se3a Bi1b Se3b . 2_655 66.6(10)
Se3a Bi1b Bi4 . . 50.8(6)
Se3a Bi1b Bi4 . 2_645 79.5(8)
Se3a Bi1b Bi6 . 1_545 69.4(7)
Se3a Bi1b Bi6 . 2_645 61.8(7)
Se3a Bi1b Cl3 . 2_645 112.4(10)
Se3a Bi1b Cl8 . 2_655 102.6(10)
Se3a Bi1b Cl8 . 4_554 160.8(8)
Se3a Bi1b Cl9 . . 90.2(6)
Se3a Bi1b O1 . . 33.3(6)
Se3a Bi1b O9 . . 36.5(6)
Se3a Bi1b O11 . 2_655 53.0(8)
Se3b Bi1b Se3b . 2_655 90.7(7)
Se3b Bi1b Bi4 . . 72.3(4)
Se3b Bi1b Bi4 . 2_645 56.2(4)
Se3b Bi1b Bi6 . 1_545 64.7(4)
Se3b Bi1b Bi6 . 2_645 62.6(4)
Se3b Bi1b Cl3 . 2_645 85.9(5)
Se3b Bi1b Cl8 . 2_655 110.8(6)
Se3b Bi1b Cl8 . 4_554 156.5(7)
Se3b Bi1b Cl9 . . 97.5(5)
Se3b Bi1b O1 . . 33.0(5)
Se3b Bi1b O9 . . 33.4(5)
Se3b Bi1b O11 . 2_655 79.8(6)
Se3b Bi1b Bi4 2_655 . 59.6(4)
Se3b Bi1b Bi4 2_655 2_645 117.2(5)
Se3b Bi1b Bi6 2_655 1_545 116.5(4)
Se3b Bi1b Bi6 2_655 2_645 60.9(4)
Se3b Bi1b Cl3 2_655 2_645 148.0(5)
Se3b Bi1b Cl8 2_655 2_655 54.1(4)
Se3b Bi1b Cl8 2_655 4_554 111.2(6)
Se3b Bi1b Cl9 2_655 . 99.9(5)
Se3b Bi1b O1 2_655 . 92.9(6)
Se3b Bi1b O9 2_655 . 70.7(6)
Se3b Bi1b O11 2_655 2_655 26.6(4)
Bi4 Bi1b Bi4 . 2_645 128.4(3)
Bi4 Bi1b Bi6 . 1_545 57.30(13)
Bi4 Bi1b Bi6 . 2_645 101.7(3)
Bi4 Bi1b Cl3 . 2_645 146.5(4)
Bi4 Bi1b Cl8 . 2_655 113.6(4)
Bi4 Bi1b Cl8 . 4_554 110.8(3)
Bi4 Bi1b Cl9 . . 48.92(16)
Bi4 Bi1b O1 . . 47.8(3)
Bi4 Bi1b O9 . . 85.4(4)
Bi4 Bi1b O11 . 2_655 33.2(3)
Bi4 Bi1b Bi6 2_645 1_545 96.5(3)
Bi4 Bi1b Bi6 2_645 2_645 56.64(14)
Bi4 Bi1b Cl3 2_645 2_645 37.94(17)
Bi4 Bi1b Cl8 2_645 2_655 87.1(2)
Bi4 Bi1b Cl8 2_645 4_554 116.2(3)
Bi4 Bi1b Cl9 2_645 . 132.5(4)
Bi4 Bi1b O1 2_645 . 83.9(4)
Bi4 Bi1b O9 2_645 . 52.2(3)
Bi4 Bi1b O11 2_645 2_655 126.0(6)
Bi6 Bi1b Bi6 1_545 2_645 127.0(3)
Bi6 Bi1b Cl3 1_545 2_645 90.6(3)
Bi6 Bi1b Cl8 1_545 2_655 170.3(5)
Bi6 Bi1b Cl8 1_545 4_554 96.7(3)
Bi6 Bi1b Cl9 1_545 . 37.73(16)
Bi6 Bi1b O1 1_545 . 36.4(3)
Bi6 Bi1b O9 1_545 . 97.7(4)
Bi6 Bi1b O11 1_545 2_655 90.0(4)
Bi6 Bi1b Cl3 2_645 2_645 89.8(3)
Bi6 Bi1b Cl8 2_645 2_655 48.5(2)
Bi6 Bi1b Cl8 2_645 4_554 135.3(3)
Bi6 Bi1b Cl9 2_645 . 150.0(4)
Bi6 Bi1b O1 2_645 . 91.9(4)
Bi6 Bi1b O9 2_645 . 29.4(3)
Bi6 Bi1b O11 2_645 2_655 77.0(4)
Cl3 Bi1b Cl8 2_645 2_655 97.7(3)
Cl3 Bi1b Cl8 2_645 4_554 79.8(3)
Cl3 Bi1b Cl9 2_645 . 112.1(5)
Cl3 Bi1b O1 2_645 . 101.1(5)
Cl3 Bi1b O9 2_645 . 90.1(5)
Cl3 Bi1b O11 2_645 2_655 163.8(7)
Cl8 Bi1b Cl8 2_655 4_554 89.7(4)
Cl8 Bi1b Cl9 2_655 . 140.2(5)
Cl8 Bi1b O1 2_655 . 135.9(6)
Cl8 Bi1b O9 2_655 . 77.5(4)
Cl8 Bi1b O11 2_655 2_655 80.6(5)
Cl8 Bi1b Cl9 4_554 . 71.2(3)
Cl8 Bi1b O1 4_554 . 132.7(5)
Cl8 Bi1b O9 4_554 . 162.5(4)
Cl8 Bi1b O11 4_554 2_655 116.1(6)
Cl9 Bi1b O1 . . 64.7(3)
Cl9 Bi1b O9 . . 126.1(5)
Cl9 Bi1b O11 . 2_655 77.5(4)
O1 Bi1b O9 . . 63.1(4)
O1 Bi1b O11 . 2_655 70.5(5)
O9 Bi1b O11 . 2_655 73.8(6)
Bi1a Se3a Bi1a . 2_655 119.42(4)
Bi1a Se3a Bi1b . . 151.9(9)
Bi1a Se3a Se3b . . 8.2(5)
Bi1a Se3a Bi4 . . 82.69(3)
Bi1a Se3a O1 . . 44.0(3)
Bi1a Se3a O9 . . 48.1(3)
Bi1a Se3a O11 . 2_655 105.5(3)
Bi1a Se3a Bi1b 2_655 . 85.6(10)
Bi1a Se3a Se3b 2_655 . 125.7(5)
Bi1a Se3a Bi4 2_655 . 74.28(2)
Bi1a Se3a O1 2_655 . 128.9(3)
Bi1a Se3a O9 2_655 . 91.2(3)
Bi1a Se3a O11 2_655 2_655 31.7(2)
Bi1b Se3a Se3b . . 143.8(11)
Bi1b Se3a Bi4 . . 118.7(7)
Bi1b Se3a O1 . . 130.4(9)
Bi1b Se3a O9 . . 125.6(7)
Bi1b Se3a O11 . 2_655 102.6(10)
Se3b Se3a Bi4 . . 90.0(5)
Se3b Se3a O1 . . 46.2(6)
Se3b Se3a O9 . . 47.1(6)
Se3b Se3a O11 . 2_655 113.7(6)
Bi4 Se3a O1 . . 57.5(3)
Bi4 Se3a O9 . . 112.4(3)
Bi4 Se3a O11 . 2_655 42.6(2)
O1 Se3a O9 . . 92.1(4)
O1 Se3a O11 . 2_655 98.4(4)
O9 Se3a O11 . 2_655 102.4(5)
Bi1a Se3b Bi1b . . 156.9(19)
Bi1a Se3b Bi1b . 2_645 83.5(16)
Bi1a Se3b Se3a . . 147.5(19)
Bi1a Se3b Bi4 . 2_645 119.2(18)
Bi1a Se3b Cl8 . . 56.0(12)
Bi1a Se3b O1 . . 116.9(17)
Bi1a Se3b O9 . . 128(2)
Bi1a Se3b O11 . . 101.5(19)
Bi1b Se3b Bi1b . 2_645 114.8(8)
Bi1b Se3b Se3a . . 9.5(3)
Bi1b Se3b Bi4 . 2_645 82.0(5)
Bi1b Se3b Cl8 . . 123.6(8)
Bi1b Se3b O1 . . 48.8(7)
Bi1b Se3b O9 . . 46.8(8)
Bi1b Se3b O11 . . 101.0(10)
Bi1b Se3b Se3a 2_645 . 122.9(9)
Bi1b Se3b Bi4 2_645 2_645 68.9(4)
Bi1b Se3b Cl8 2_645 . 51.2(4)
Bi1b Se3b O1 2_645 . 99.5(9)
Bi1b Se3b O9 2_645 . 137.9(10)
Bi1b Se3b O11 2_645 . 28.7(5)
Se3a Se3b Bi4 . 2_645 90.1(6)
Se3a Se3b Cl8 . . 123.3(9)
Se3a Se3b O1 . . 46.1(7)
Se3a Se3b O9 . . 45.3(7)
Se3a Se3b O11 . . 110.5(11)
Bi4 Se3b Cl8 2_645 . 119.9(7)
Bi4 Se3b O1 2_645 . 120.3(11)
Bi4 Se3b O9 2_645 . 70.8(7)
Bi4 Se3b O11 2_645 . 40.3(4)
Cl8 Se3b O1 . . 77.5(7)
Cl8 Se3b O9 . . 166.6(12)
Cl8 Se3b O11 . . 79.8(7)
O1 Se3b O9 . . 90.2(13)
O1 Se3b O11 . . 110.2(13)
O9 Se3b O11 . . 109.8(11)
Bi3 Bi2 Bi3 . 2_756 83.117(13)
Bi3 Bi2 Bi5 . . 58.091(10)
Bi3 Bi2 Bi5 . 1_565 118.388(12)
Bi3 Bi2 Bi6 . . 138.507(15)
Bi3 Bi2 Se1 . . 117.22(2)
Bi3 Bi2 Se2 . . 44.79(2)
Bi3 Bi2 Se4 . . 81.37(2)
Bi3 Bi2 Cl2 . 2_756 124.11(4)
Bi3 Bi2 Cl4 . . 38.93(7)
Bi3 Bi2 Cl5 . 4_564 84.30(5)
Bi3 Bi2 Cl7 . . 150.26(7)
Bi3 Bi2 O2 . . 106.8(2)
Bi3 Bi2 O3 . . 120.8(2)
Bi3 Bi2 O5 . . 69.56(19)
Bi3 Bi2 O7 . . 29.18(17)
Bi3 Bi2 O10 . . 61.09(18)
Bi3 Bi2 Bi5 2_756 . 111.693(13)
Bi3 Bi2 Bi5 2_756 1_565 60.190(10)
Bi3 Bi2 Bi6 2_756 . 138.318(15)
Bi3 Bi2 Se1 2_756 . 116.64(2)
Bi3 Bi2 Se2 2_756 . 51.627(19)
Bi3 Bi2 Se4 2_756 . 163.04(2)
Bi3 Bi2 Cl2 2_756 2_756 40.99(4)
Bi3 Bi2 Cl4 2_756 . 86.46(7)
Bi3 Bi2 Cl5 2_756 4_564 81.16(5)
Bi3 Bi2 Cl7 2_756 . 110.14(7)
Bi3 Bi2 O2 2_756 . 147.42(19)
Bi3 Bi2 O3 2_756 . 84.91(18)
Bi3 Bi2 O5 2_756 . 140.87(19)
Bi3 Bi2 O7 2_756 . 78.95(15)
Bi3 Bi2 O10 2_756 . 26.00(17)
Bi5 Bi2 Bi5 . 1_565 171.884(14)
Bi5 Bi2 Bi6 . . 94.908(11)
Bi5 Bi2 Se1 . . 130.44(2)
Bi5 Bi2 Se2 . . 61.988(18)
Bi5 Bi2 Se4 . . 53.58(2)
Bi5 Bi2 Cl2 . 2_756 130.90(6)
Bi5 Bi2 Cl4 . . 91.84(7)
Bi5 Bi2 Cl5 . 4_564 44.97(5)
Bi5 Bi2 Cl7 . . 92.18(7)
Bi5 Bi2 O2 . . 99.49(19)
Bi5 Bi2 O3 . . 162.2(2)
Bi5 Bi2 O5 . . 29.6(2)
Bi5 Bi2 O7 . . 39.42(14)
Bi5 Bi2 O10 . . 87.29(17)
Bi5 Bi2 Bi6 1_565 . 91.923(11)
Bi5 Bi2 Se1 1_565 . 57.48(2)
Bi5 Bi2 Se2 1_565 . 110.137(19)
Bi5 Bi2 Se4 1_565 . 134.41(2)
Bi5 Bi2 Cl2 1_565 2_756 43.44(5)
Bi5 Bi2 Cl4 1_565 . 87.75(7)
Bi5 Bi2 Cl5 1_565 4_564 129.59(6)
Bi5 Bi2 Cl7 1_565 . 90.96(7)
Bi5 Bi2 O2 1_565 . 88.51(19)
Bi5 Bi2 O3 1_565 . 25.5(2)
Bi5 Bi2 O5 1_565 . 158.4(2)
Bi5 Bi2 O7 1_565 . 133.81(14)
Bi5 Bi2 O10 1_565 . 84.70(17)
Bi6 Bi2 Se1 . . 54.460(19)
Bi6 Bi2 Se2 . . 151.07(2)
Bi6 Bi2 Se4 . . 57.264(18)
Bi6 Bi2 Cl2 . 2_756 97.34(4)
Bi6 Bi2 Cl4 . . 125.48(7)
Bi6 Bi2 Cl5 . 4_564 98.02(4)
Bi6 Bi2 Cl7 . . 34.56(6)
Bi6 Bi2 O2 . . 42.3(2)
Bi6 Bi2 O3 . . 75.06(16)
Bi6 Bi2 O5 . . 72.74(17)
Bi6 Bi2 O7 . . 134.25(14)
Bi6 Bi2 O10 . . 156.36(19)
Se1 Bi2 Se2 . . 154.04(3)
Se1 Bi2 Se4 . . 76.93(3)
Se1 Bi2 Cl2 . 2_756 94.29(6)
Se1 Bi2 Cl4 . . 81.01(7)
Se1 Bi2 Cl5 . 4_564 152.37(5)
Se1 Bi2 Cl7 . . 81.46(7)
Se1 Bi2 O2 . . 31.12(19)
Se1 Bi2 O3 . . 32.07(19)
Se1 Bi2 O5 . . 100.9(2)
Se1 Bi2 O7 . . 144.68(18)
Se1 Bi2 O10 . . 137.14(17)
Se2 Bi2 Se4 . . 111.68(3)
Se2 Bi2 Cl2 . 2_756 87.10(5)
Se2 Bi2 Cl4 . . 75.48(7)
Se2 Bi2 Cl5 . 4_564 53.58(4)
Se2 Bi2 Cl7 . . 123.42(7)
Se2 Bi2 O2 . . 150.7(2)
Se2 Bi2 O3 . . 131.65(16)
Se2 Bi2 O5 . . 89.66(18)
Se2 Bi2 O7 . . 27.85(16)
Se2 Bi2 O10 . . 25.80(17)
Se4 Bi2 Cl2 . 2_756 153.69(4)
Se4 Bi2 Cl4 . . 85.79(8)
Se4 Bi2 Cl5 . 4_564 90.49(6)
Se4 Bi2 Cl7 . . 80.87(7)
Se4 Bi2 O2 . . 45.91(19)
Se4 Bi2 O3 . . 108.98(19)
Se4 Bi2 O5 . . 24.0(2)
Se4 Bi2 O7 . . 84.16(16)
Se4 Bi2 O10 . . 137.10(17)
Cl2 Bi2 Cl4 2_756 . 117.70(9)
Cl2 Bi2 Cl5 2_756 4_564 86.20(8)
Cl2 Bi2 Cl7 2_756 . 73.25(8)
Cl2 Bi2 O2 2_756 . 120.9(2)
Cl2 Bi2 O3 2_756 . 65.9(2)
Cl2 Bi2 O5 2_756 . 151.2(2)
Cl2 Bi2 O7 2_756 . 114.53(17)
Cl2 Bi2 O10 2_756 . 64.47(18)
Cl4 Bi2 Cl5 . 4_564 123.04(8)
Cl4 Bi2 Cl7 . . 159.97(10)
Cl4 Bi2 O2 . . 83.2(2)
Cl4 Bi2 O3 . . 82.6(2)
Cl4 Bi2 O5 . . 89.0(2)
Cl4 Bi2 O7 . . 67.94(18)
Cl4 Bi2 O10 . . 77.9(2)
Cl5 Bi2 Cl7 4_564 . 72.21(8)
Cl5 Bi2 O2 4_564 . 129.9(2)
Cl5 Bi2 O3 4_564 . 149.6(2)
Cl5 Bi2 O5 4_564 . 69.1(2)
Cl5 Bi2 O7 4_564 . 55.14(17)
Cl5 Bi2 O10 4_564 . 67.24(18)
Cl7 Bi2 O2 . . 76.7(2)
Cl7 Bi2 O3 . . 87.6(2)
Cl7 Bi2 O5 . . 84.9(2)
Cl7 Bi2 O7 . . 124.87(17)
Cl7 Bi2 O10 . . 121.9(2)
O2 Bi2 O3 . . 63.2(3)
O2 Bi2 O5 . . 69.9(3)
O2 Bi2 O7 . . 124.4(3)
O2 Bi2 O10 . . 160.1(3)
O3 Bi2 O5 . . 132.9(3)
O3 Bi2 O7 . . 147.0(2)
O3 Bi2 O10 . . 107.8(2)
O5 Bi2 O7 . . 63.4(2)
O5 Bi2 O10 . . 115.5(2)
O7 Bi2 O10 . . 53.0(2)
Bi2 Bi3 Bi2 . 2_746 123.906(15)
Bi2 Bi3 Bi5 . . 55.447(12)
Bi2 Bi3 Bi5 . 2_756 92.019(14)
Bi2 Bi3 Bi5 . 4_565 119.985(15)
Bi2 Bi3 Se2 . . 52.557(19)
Bi2 Bi3 Se2 . 2_746 111.62(2)
Bi2 Bi3 Cl1 . . 75.78(6)
Bi2 Bi3 Cl2 . . 133.72(6)
Bi2 Bi3 Cl2 . 3_777 97.86(5)
Bi2 Bi3 Cl4 . . 32.30(6)
Bi2 Bi3 Cl5 . . 144.92(6)
Bi2 Bi3 Cl6 . 4_565 85.22(5)
Bi2 Bi3 O6 . . 74.75(16)
Bi2 Bi3 O7 . . 38.7(2)
Bi2 Bi3 O10 . 2_746 117.6(2)
Bi2 Bi3 Bi5 2_746 . 96.786(15)
Bi2 Bi3 Bi5 2_746 2_756 59.426(13)
Bi2 Bi3 Bi5 2_746 4_565 114.989(14)
Bi2 Bi3 Se2 2_746 . 71.71(2)
Bi2 Bi3 Se2 2_746 2_746 54.914(17)
Bi2 Bi3 Cl1 2_746 . 113.62(6)
Bi2 Bi3 Cl2 2_746 . 50.18(6)
Bi2 Bi3 Cl2 2_746 3_777 117.49(4)
Bi2 Bi3 Cl4 2_746 . 144.54(7)
Bi2 Bi3 Cl5 2_746 . 87.43(6)
Bi2 Bi3 Cl6 2_746 4_565 149.89(5)
Bi2 Bi3 O6 2_746 . 58.04(18)
Bi2 Bi3 O7 2_746 . 89.70(19)
Bi2 Bi3 O10 2_746 2_746 32.38(18)
Bi5 Bi3 Bi5 . 2_756 121.032(16)
Bi5 Bi3 Bi5 . 4_565 129.457(15)
Bi5 Bi3 Se2 . . 63.37(2)
Bi5 Bi3 Se2 . 2_746 57.272(17)
Bi5 Bi3 Cl1 . . 38.25(6)
Bi5 Bi3 Cl2 . . 146.55(7)
Bi5 Bi3 Cl2 . 3_777 145.37(4)
Bi5 Bi3 Cl4 . . 83.47(6)
Bi5 Bi3 Cl5 . . 110.72(6)
Bi5 Bi3 Cl6 . 4_565 94.36(4)
Bi5 Bi3 O6 . . 93.66(18)
Bi5 Bi3 O7 . . 33.94(19)
Bi5 Bi3 O10 . 2_746 70.88(18)
Bi5 Bi3 Bi5 2_756 4_565 109.048(14)
Bi5 Bi3 Se2 2_756 . 58.085(19)
Bi5 Bi3 Se2 2_756 2_746 112.57(2)
Bi5 Bi3 Cl1 2_756 . 159.24(7)
Bi5 Bi3 Cl2 2_756 . 42.83(6)
Bi5 Bi3 Cl2 2_756 3_777 76.84(5)
Bi5 Bi3 Cl4 2_756 . 89.99(6)
Bi5 Bi3 Cl5 2_756 . 119.85(5)
Bi5 Bi3 Cl6 2_756 4_565 134.35(5)
Bi5 Bi3 O6 2_756 . 27.38(18)
Bi5 Bi3 O7 2_756 . 88.92(19)
Bi5 Bi3 O10 2_756 2_746 90.0(2)
Bi5 Bi3 Se2 4_565 . 161.46(2)
Bi5 Bi3 Se2 4_565 2_746 110.32(2)
Bi5 Bi3 Cl1 4_565 . 91.66(7)
Bi5 Bi3 Cl2 4_565 . 77.84(7)
Bi5 Bi3 Cl2 4_565 3_777 40.64(5)
Bi5 Bi3 Cl4 4_565 . 90.50(7)
Bi5 Bi3 Cl5 4_565 . 39.40(6)
Bi5 Bi3 Cl6 4_565 4_565 40.13(4)
Bi5 Bi3 O6 4_565 . 136.15(18)
Bi5 Bi3 O7 4_565 . 154.37(19)
Bi5 Bi3 O10 4_565 2_746 117.8(2)
Se2 Bi3 Se2 . 2_746 87.80(3)
Se2 Bi3 Cl1 . . 101.46(7)
Se2 Bi3 Cl2 . . 96.23(7)
Se2 Bi3 Cl2 . 3_777 120.85(6)
Se2 Bi3 Cl4 . . 76.99(7)
Se2 Bi3 Cl5 . . 156.76(7)
Se2 Bi3 Cl6 . 4_565 137.78(5)
Se2 Bi3 O6 . . 31.11(17)
Se2 Bi3 O7 . . 31.04(19)
Se2 Bi3 O10 . 2_746 77.5(2)
Se2 Bi3 Cl1 2_746 . 58.95(6)
Se2 Bi3 Cl2 2_746 . 98.21(6)
Se2 Bi3 Cl2 2_746 3_777 148.15(5)
Se2 Bi3 Cl4 2_746 . 140.52(6)
Se2 Bi3 Cl5 2_746 . 71.47(7)
Se2 Bi3 Cl6 2_746 4_565 110.69(6)
Se2 Bi3 O6 2_746 . 99.0(2)
Se2 Bi3 O7 2_746 . 77.4(2)
Se2 Bi3 O10 2_746 2_746 22.78(19)
Cl1 Bi3 Cl2 . . 150.05(8)
Cl1 Bi3 Cl2 . 3_777 120.92(8)
Cl1 Bi3 Cl4 . . 88.36(8)
Cl1 Bi3 Cl5 . . 77.16(8)
Cl1 Bi3 Cl6 . 4_565 62.35(8)
Cl1 Bi3 O6 . . 131.88(19)
Cl1 Bi3 O7 . . 71.0(2)
Cl1 Bi3 O10 . 2_746 81.24(19)
Cl2 Bi3 Cl2 . 3_777 67.32(7)
Cl2 Bi3 Cl4 . . 119.31(8)
Cl2 Bi3 Cl5 . . 77.09(8)
Cl2 Bi3 Cl6 . 4_565 116.97(8)
Cl2 Bi3 O6 . . 66.01(17)
Cl2 Bi3 O7 . . 126.3(2)
Cl2 Bi3 O10 . 2_746 79.22(18)
Cl2 Bi3 Cl4 3_777 . 66.05(7)
Cl2 Bi3 Cl5 3_777 . 77.52(8)
Cl2 Bi3 Cl6 3_777 4_565 58.58(7)
Cl2 Bi3 O6 3_777 . 100.2(2)
Cl2 Bi3 O7 3_777 . 134.3(2)
Cl2 Bi3 O10 3_777 2_746 142.67(19)
Cl4 Bi3 Cl5 . . 125.81(9)
Cl4 Bi3 Cl6 . 4_565 64.55(8)
Cl4 Bi3 O6 . . 86.51(19)
Cl4 Bi3 O7 . . 70.8(2)
Cl4 Bi3 O10 . 2_746 149.9(2)
Cl5 Bi3 Cl6 . 4_565 62.46(8)
Cl5 Bi3 O6 . . 140.30(17)
Cl5 Bi3 O7 . . 143.7(2)
Cl5 Bi3 O10 . 2_746 79.3(2)
Cl6 Bi3 O6 4_565 . 148.8(2)
Cl6 Bi3 O7 4_565 . 114.31(19)
Cl6 Bi3 O10 4_565 2_746 131.2(2)
O6 Bi3 O7 . . 62.1(3)
O6 Bi3 O10 . 2_746 79.9(3)
O7 Bi3 O10 . 2_746 79.1(3)
Bi1a Bi4 Bi1a . 2_655 79.757(13)
Bi1a Bi4 Bi1b . . 52.83(19)
Bi1a Bi4 Bi1b . 2_655 62.31(17)
Bi1a Bi4 Se3a . . 42.85(2)
Bi1a Bi4 Se3b . 2_655 74.3(4)
Bi1a Bi4 Bi5 . . 130.506(15)
Bi1a Bi4 Bi6 . 1_545 60.412(11)
Bi1a Bi4 Bi6 . . 120.242(14)
Bi1a Bi4 Se1 . 1_545 76.22(2)
Bi1a Bi4 Se4 . . 111.20(3)
Bi1a Bi4 Cl3 . . 37.33(6)
Bi1a Bi4 Cl6 . . 149.56(8)
Bi1a Bi4 Cl9 . . 82.08(7)
Bi1a Bi4 Cl10 . . 122.95(5)
Bi1a Bi4 O1 . . 26.56(17)
Bi1a Bi4 O4 . . 101.0(2)
Bi1a Bi4 O8 . . 65.4(2)
Bi1a Bi4 O11 . 2_655 59.2(2)
Bi1a Bi4 O12 . . 116.2(2)
Bi1a Bi4 Bi1b 2_655 . 48.69(19)
Bi1a Bi4 Bi1b 2_655 2_655 51.25(16)
Bi1a Bi4 Se3a 2_655 . 50.471(19)
Bi1a Bi4 Se3b 2_655 2_655 9.6(4)
Bi1a Bi4 Bi5 2_655 . 148.609(16)
Bi1a Bi4 Bi6 2_655 1_545 110.330(13)
Bi1a Bi4 Bi6 2_655 . 59.939(10)
Bi1a Bi4 Se1 2_655 1_545 155.94(2)
Bi1a Bi4 Se4 2_655 . 114.05(2)
Bi1a Bi4 Cl3 2_655 . 82.96(6)
Bi1a Bi4 Cl6 2_655 . 118.20(7)
Bi1a Bi4 Cl9 2_655 . 83.23(6)
Bi1a Bi4 Cl10 2_655 . 43.20(5)
Bi1a Bi4 O1 2_655 . 76.82(14)
Bi1a Bi4 O4 2_655 . 143.4(2)
Bi1a Bi4 O8 2_655 . 138.11(17)
Bi1a Bi4 O11 2_655 2_655 25.72(18)
Bi1a Bi4 O12 2_655 . 83.84(17)
Bi1b Bi4 Bi1b . 2_655 78.5(2)
Bi1b Bi4 Se3a . . 10.48(18)
Bi1b Bi4 Se3b . 2_655 51.5(4)
Bi1b Bi4 Bi5 . . 152.13(18)
Bi1b Bi4 Bi6 . 1_545 61.76(19)
Bi1b Bi4 Bi6 . . 108.58(19)
Bi1b Bi4 Se1 . 1_545 112.86(19)
Bi1b Bi4 Se4 . . 154.57(18)
Bi1b Bi4 Cl3 . . 82.70(19)
Bi1b Bi4 Cl6 . . 118.89(19)
Bi1b Bi4 Cl9 . . 46.06(19)
Bi1b Bi4 Cl10 . . 81.4(2)
Bi1b Bi4 O1 . . 34.0(2)
Bi1b Bi4 O4 . . 152.9(3)
Bi1b Bi4 O8 . . 90.5(3)
Bi1b Bi4 O11 . 2_655 24.4(3)
Bi1b Bi4 O12 . . 131.0(2)
Bi1b Bi4 Se3a 2_655 . 71.54(15)
Bi1b Bi4 Se3b 2_655 2_655 41.8(4)
Bi1b Bi4 Bi5 2_655 . 129.04(14)
Bi1b Bi4 Bi6 2_655 1_545 122.21(17)
Bi1b Bi4 Bi6 2_655 . 58.16(17)
Bi1b Bi4 Se1 2_655 1_545 116.18(17)
Bi1b Bi4 Se4 2_655 . 76.23(15)
Bi1b Bi4 Cl3 2_655 . 38.87(19)
Bi1b Bi4 Cl6 2_655 . 148.12(19)
Bi1b Bi4 Cl9 2_655 . 124.48(15)
Bi1b Bi4 Cl10 2_655 . 78.32(19)
Bi1b Bi4 O1 2_655 . 81.5(2)
Bi1b Bi4 O4 2_655 . 96.2(3)
Bi1b Bi4 O8 2_655 . 121.3(3)
Bi1b Bi4 O11 2_655 2_655 58.5(2)
Bi1b Bi4 O12 2_655 . 59.6(2)
Se3a Bi4 Se3b . 2_655 51.1(3)
Se3a Bi4 Bi5 . . 156.54(2)
Se3a Bi4 Bi6 . 1_545 62.114(18)
Se3a Bi4 Bi6 . . 109.71(2)
Se3a Bi4 Se1 . 1_545 108.33(3)
Se3a Bi4 Se4 . . 146.02(3)
Se3a Bi4 Cl3 . . 72.33(6)
Se3a Bi4 Cl6 . . 128.74(7)
Se3a Bi4 Cl9 . . 53.95(6)
Se3a Bi4 Cl10 . . 87.83(6)
Se3a Bi4 O1 . . 27.34(14)
Se3a Bi4 O4 . . 143.7(2)
Se3a Bi4 O8 . . 87.66(17)
Se3a Bi4 O11 . 2_655 24.76(18)
Se3a Bi4 O12 . . 128.10(17)
Se3b Bi4 Bi5 2_655 . 150.9(3)
Se3b Bi4 Bi6 2_655 1_545 112.9(3)
Se3b Bi4 Bi6 2_655 . 58.7(3)
Se3b Bi4 Se1 2_655 1_545 149.8(4)
Se3b Bi4 Se4 2_655 . 108.3(3)
Se3b Bi4 Cl3 2_655 . 73.8(4)
Se3b Bi4 Cl6 2_655 . 126.5(4)
Se3b Bi4 Cl9 2_655 . 90.3(4)
Se3b Bi4 Cl10 2_655 . 49.4(4)
Se3b Bi4 O1 2_655 . 75.6(3)
Se3b Bi4 O4 2_655 . 135.7(4)
Se3b Bi4 O8 2_655 . 136.9(4)
Se3b Bi4 O11 2_655 2_655 27.1(4)
Se3b Bi4 O12 2_655 . 79.7(4)
Bi5 Bi4 Bi6 . 1_545 94.710(12)
Bi5 Bi4 Bi6 . . 92.615(11)
Bi5 Bi4 Se1 . 1_545 55.201(19)
Bi5 Bi4 Se4 . . 52.84(2)
Bi5 Bi4 Cl3 . . 115.26(6)
Bi5 Bi4 Cl6 . . 40.98(6)
Bi5 Bi4 Cl9 . . 106.46(6)
Bi5 Bi4 Cl10 . . 106.11(5)
Bi5 Bi4 O1 . . 133.51(14)
Bi5 Bi4 O4 . . 38.4(3)
Bi5 Bi4 O8 . . 72.07(18)
Bi5 Bi4 O11 . 2_655 168.7(2)
Bi5 Bi4 O12 . . 75.26(17)
Bi6 Bi4 Bi6 1_545 . 168.354(15)
Bi6 Bi4 Se1 1_545 1_545 55.658(19)
Bi6 Bi4 Se4 1_545 . 132.20(2)
Bi6 Bi4 Cl3 1_545 . 93.02(7)
Bi6 Bi4 Cl6 1_545 . 89.48(8)
Bi6 Bi4 Cl9 1_545 . 40.16(7)
Bi6 Bi4 Cl10 1_545 . 129.12(7)
Bi6 Bi4 O1 1_545 . 42.16(15)
Bi6 Bi4 O4 1_545 . 101.18(19)
Bi6 Bi4 O8 1_545 . 31.96(18)
Bi6 Bi4 O11 1_545 2_655 85.83(18)
Bi6 Bi4 O12 1_545 . 163.4(2)
Bi6 Bi4 Se1 . 1_545 135.79(2)
Bi6 Bi4 Se4 . . 59.32(2)
Bi6 Bi4 Cl3 . . 92.02(7)
Bi6 Bi4 Cl6 . . 90.13(8)
Bi6 Bi4 Cl9 . . 128.70(7)
Bi6 Bi4 Cl10 . . 39.63(7)
Bi6 Bi4 O1 . . 133.07(14)
Bi6 Bi4 O4 . . 90.18(19)
Bi6 Bi4 O8 . . 159.56(18)
Bi6 Bi4 O11 . 2_655 85.23(18)
Bi6 Bi4 O12 . . 28.2(2)
Se1 Bi4 Se4 1_545 . 76.54(3)
Se1 Bi4 Cl3 1_545 . 78.80(6)
Se1 Bi4 Cl6 1_545 . 83.20(7)
Se1 Bi4 Cl9 1_545 . 92.11(7)
Se1 Bi4 Cl10 1_545 . 160.73(6)
Se1 Bi4 O1 1_545 . 81.08(14)
Se1 Bi4 O4 1_545 . 45.6(2)
Se1 Bi4 O8 1_545 . 23.77(18)
Se1 Bi4 O11 1_545 2_655 132.17(19)
Se1 Bi4 O12 1_545 . 107.98(19)
Se4 Bi4 Cl3 . . 75.92(6)
Se4 Bi4 Cl6 . . 84.93(7)
Se4 Bi4 Cl9 . . 159.29(6)
Se4 Bi4 Cl10 . . 96.09(7)
Se4 Bi4 O1 . . 136.86(18)
Se4 Bi4 O4 . . 31.2(2)
Se4 Bi4 O8 . . 100.25(18)
Se4 Bi4 O11 . 2_655 133.19(19)
Se4 Bi4 O12 . . 31.55(18)
Cl3 Bi4 Cl6 . . 156.24(8)
Cl3 Bi4 Cl9 . . 119.32(9)
Cl3 Bi4 Cl10 . . 117.11(9)
Cl3 Bi4 O1 . . 63.75(18)
Cl3 Bi4 O4 . . 77.1(3)
Cl3 Bi4 O8 . . 82.9(2)
Cl3 Bi4 O11 . 2_655 75.9(2)
Cl3 Bi4 O12 . . 79.8(2)
Cl6 Bi4 Cl9 . . 76.46(10)
Cl6 Bi4 Cl10 . . 78.38(9)
Cl6 Bi4 O1 . . 128.46(18)
Cl6 Bi4 O4 . . 79.2(3)
Cl6 Bi4 O8 . . 86.9(2)
Cl6 Bi4 O11 . 2_655 127.8(2)
Cl6 Bi4 O12 . . 91.2(2)
Cl9 Bi4 Cl10 . . 89.07(10)
Cl9 Bi4 O1 . . 55.57(19)
Cl9 Bi4 O4 . . 133.3(2)
Cl9 Bi4 O8 . . 70.1(2)
Cl9 Bi4 O11 . 2_655 67.0(2)
Cl9 Bi4 O12 . . 155.2(2)
Cl10 Bi4 O1 . . 115.00(16)
Cl10 Bi4 O4 . . 124.0(2)
Cl10 Bi4 O8 . . 156.9(2)
Cl10 Bi4 O11 . 2_655 65.5(2)
Cl10 Bi4 O12 . . 67.1(2)
O1 Bi4 O4 . . 119.2(3)
O1 Bi4 O8 . . 61.6(2)
O1 Bi4 O11 . 2_655 51.4(2)
O1 Bi4 O12 . . 140.3(3)
O4 Bi4 O8 . . 69.4(3)
O4 Bi4 O11 . 2_655 152.4(3)
O4 Bi4 O12 . . 62.7(3)
O8 Bi4 O11 . 2_655 112.4(2)
O8 Bi4 O12 . . 131.5(3)
O11 Bi4 O12 2_655 . 106.6(2)
Bi2 Bi5 Bi2 1_545 . 171.884(15)
Bi2 Bi5 Bi3 1_545 . 116.553(13)
Bi2 Bi5 Bi3 1_545 2_746 60.384(11)
Bi2 Bi5 Bi3 1_545 4_564 95.605(13)
Bi2 Bi5 Bi4 1_545 . 85.477(11)
Bi2 Bi5 Se1 1_545 1_545 46.547(18)
Bi2 Bi5 Se2 1_545 2_746 67.943(18)
Bi2 Bi5 Se4 1_545 . 117.48(2)
Bi2 Bi5 Cl1 1_545 . 92.53(6)
Bi2 Bi5 Cl2 1_545 2_746 50.68(6)
Bi2 Bi5 Cl5 1_545 4_564 132.34(6)
Bi2 Bi5 Cl6 1_545 . 86.42(7)
Bi2 Bi5 O3 1_545 1_545 26.3(2)
Bi2 Bi5 O4 1_545 . 88.96(16)
Bi2 Bi5 O5 1_545 . 144.29(19)
Bi2 Bi5 O6 1_545 2_746 58.86(18)
Bi2 Bi5 O7 1_545 . 137.69(17)
Bi2 Bi5 Bi3 . . 66.461(11)
Bi2 Bi5 Bi3 . 2_746 127.733(14)
Bi2 Bi5 Bi3 . 4_564 87.950(12)
Bi2 Bi5 Bi4 . . 87.264(11)
Bi2 Bi5 Se1 . 1_545 125.49(2)
Bi2 Bi5 Se2 . 2_746 116.881(19)
Bi2 Bi5 Se4 . . 54.507(19)
Bi2 Bi5 Cl1 . . 85.64(6)
Bi2 Bi5 Cl2 . 2_746 134.38(6)
Bi2 Bi5 Cl5 . 4_564 52.50(6)
Bi2 Bi5 Cl6 . . 89.74(7)
Bi2 Bi5 O3 . 1_545 145.8(2)
Bi2 Bi5 O4 . . 82.94(16)
Bi2 Bi5 O5 . . 27.66(19)
Bi2 Bi5 O6 . 2_746 127.93(18)
Bi2 Bi5 O7 . . 48.66(17)
Bi3 Bi5 Bi3 . 2_746 87.396(13)
Bi3 Bi5 Bi3 . 4_564 125.328(15)
Bi3 Bi5 Bi4 . . 133.113(17)
Bi3 Bi5 Se1 . 1_545 113.45(2)
Bi3 Bi5 Se2 . 2_746 51.606(19)
Bi3 Bi5 Se4 . . 86.96(2)
Bi3 Bi5 Cl1 . . 39.90(6)
Bi3 Bi5 Cl2 . 2_746 127.97(5)
Bi3 Bi5 Cl5 . 4_564 95.15(5)
Bi3 Bi5 Cl6 . . 155.75(7)
Bi3 Bi5 O3 . 1_545 115.7(2)
Bi3 Bi5 O4 . . 104.93(18)
Bi3 Bi5 O5 . . 76.00(18)
Bi3 Bi5 O6 . 2_746 68.25(19)
Bi3 Bi5 O7 . . 31.0(2)
Bi3 Bi5 Bi3 2_746 4_564 70.952(13)
Bi3 Bi5 Bi4 2_746 . 137.389(15)
Bi3 Bi5 Se1 2_746 1_545 106.10(2)
Bi3 Bi5 Se2 2_746 2_746 47.09(2)
Bi3 Bi5 Se4 2_746 . 171.91(2)
Bi3 Bi5 Cl1 2_746 . 102.72(6)
Bi3 Bi5 Cl2 2_746 2_746 40.79(4)
Bi3 Bi5 Cl5 2_746 4_564 88.62(6)
Bi3 Bi5 Cl6 2_746 . 112.22(7)
Bi3 Bi5 O3 2_746 1_545 85.86(19)
Bi3 Bi5 O4 2_746 . 149.13(16)
Bi3 Bi5 O5 2_746 . 154.87(17)
Bi3 Bi5 O6 2_746 2_746 27.4(2)
Bi3 Bi5 O7 2_746 . 85.63(18)
Bi3 Bi5 Bi4 4_564 . 89.509(16)
Bi3 Bi5 Se1 4_564 1_545 120.58(2)
Bi3 Bi5 Se2 4_564 2_746 116.55(2)
Bi3 Bi5 Se4 4_564 . 117.10(2)
Bi3 Bi5 Cl1 4_564 . 165.14(6)
Bi3 Bi5 Cl2 4_564 2_746 47.19(6)
Bi3 Bi5 Cl5 4_564 4_564 37.43(6)
Bi3 Bi5 Cl6 4_564 . 54.50(7)
Bi3 Bi5 O3 4_564 1_545 112.1(2)
Bi3 Bi5 O4 4_564 . 119.44(19)
Bi3 Bi5 O5 4_564 . 103.3(2)
Bi3 Bi5 O6 4_564 2_746 98.1(2)
Bi3 Bi5 O7 4_564 . 96.0(2)
Bi4 Bi5 Se1 . 1_545 51.710(17)
Bi4 Bi5 Se2 . 2_746 143.56(2)
Bi4 Bi5 Se4 . . 46.863(19)
Bi4 Bi5 Cl1 . . 103.54(6)
Bi4 Bi5 Cl2 . 2_746 98.39(5)
Bi4 Bi5 Cl5 . 4_564 98.32(5)
Bi4 Bi5 Cl6 . . 35.19(6)
Bi4 Bi5 O3 . 1_545 66.47(17)
Bi4 Bi5 O4 . . 30.58(18)
Bi4 Bi5 O5 . . 64.99(16)
Bi4 Bi5 O6 . 2_746 143.99(19)
Bi4 Bi5 O7 . . 135.09(17)
Se1 Bi5 Se2 1_545 2_746 92.04(2)
Se1 Bi5 Se4 1_545 . 70.99(3)
Se1 Bi5 Cl1 1_545 . 73.81(6)
Se1 Bi5 Cl2 1_545 2_746 90.85(6)
Se1 Bi5 Cl5 1_545 4_564 147.96(5)
Se1 Bi5 Cl6 1_545 . 75.88(7)
Se1 Bi5 O3 1_545 1_545 20.4(2)
Se1 Bi5 O4 1_545 . 43.04(16)
Se1 Bi5 O5 1_545 . 97.85(19)
Se1 Bi5 O6 1_545 2_746 95.3(2)
Se1 Bi5 O7 1_545 . 143.4(2)
Se2 Bi5 Se4 2_746 . 124.92(3)
Se2 Bi5 Cl1 2_746 . 55.64(6)
Se2 Bi5 Cl2 2_746 2_746 84.03(5)
Se2 Bi5 Cl5 2_746 4_564 117.93(5)
Se2 Bi5 Cl6 2_746 . 152.63(7)
Se2 Bi5 O3 2_746 1_545 79.70(18)
Se2 Bi5 O4 2_746 . 120.85(18)
Se2 Bi5 O5 2_746 . 125.9(2)
Se2 Bi5 O6 2_746 2_746 20.2(2)
Se2 Bi5 O7 2_746 . 70.46(17)
Se4 Bi5 Cl1 . . 69.28(6)
Se4 Bi5 Cl2 . 2_746 145.05(5)
Se4 Bi5 Cl5 . 4_564 97.66(6)
Se4 Bi5 Cl6 . . 74.75(7)
Se4 Bi5 O3 . 1_545 91.4(2)
Se4 Bi5 O4 . . 28.93(16)
Se4 Bi5 O5 . . 26.86(19)
Se4 Bi5 O6 . 2_746 144.5(2)
Se4 Bi5 O7 . . 92.49(19)
Cl1 Bi5 Cl2 . 2_746 135.22(8)
Cl1 Bi5 Cl5 . 4_564 131.44(8)
Cl1 Bi5 Cl6 . . 138.71(8)
Cl1 Bi5 O3 . 1_545 80.1(2)
Cl1 Bi5 O4 . . 73.04(19)
Cl1 Bi5 O5 . . 76.5(2)
Cl1 Bi5 O6 . 2_746 75.5(2)
Cl1 Bi5 O7 . . 69.8(2)
Cl2 Bi5 Cl5 2_746 4_564 81.94(9)
Cl2 Bi5 Cl6 2_746 . 71.90(8)
Cl2 Bi5 O3 2_746 1_545 73.6(2)
Cl2 Bi5 O4 2_746 . 122.46(18)
Cl2 Bi5 O5 2_746 . 148.2(2)
Cl2 Bi5 O6 2_746 2_746 64.1(2)
Cl2 Bi5 O7 2_746 . 117.8(2)
Cl5 Bi5 Cl6 4_564 . 72.20(8)
Cl5 Bi5 O3 4_564 1_545 148.3(2)
Cl5 Bi5 O4 4_564 . 117.57(18)
Cl5 Bi5 O5 4_564 . 74.5(2)
Cl5 Bi5 O6 4_564 2_746 109.1(2)
Cl5 Bi5 O7 4_564 . 64.2(2)
Cl6 Bi5 O3 . 1_545 81.1(2)
Cl6 Bi5 O4 . . 65.7(2)
Cl6 Bi5 O5 . . 80.6(2)
Cl6 Bi5 O6 . 2_746 135.0(2)
Cl6 Bi5 O7 . . 132.37(19)
O3 Bi5 O4 1_545 . 63.3(2)
O3 Bi5 O5 1_545 . 118.2(3)
O3 Bi5 O6 1_545 2_746 78.1(3)
O3 Bi5 O7 1_545 . 146.0(3)
O4 Bi5 O5 . . 55.4(2)
O4 Bi5 O6 . 2_746 133.3(3)
O4 Bi5 O7 . . 119.4(3)
O5 Bi5 O6 . 2_746 144.2(3)
O5 Bi5 O7 . . 70.4(2)
O6 Bi5 O7 2_746 . 79.3(2)
Bi1a Bi6 Bi1a 1_565 2_655 82.476(14)
Bi1a Bi6 Bi1b 1_565 1_565 54.05(18)
Bi1a Bi6 Bi1b 1_565 2_655 48.03(19)
Bi1a Bi6 Bi2 1_565 . 122.846(16)
Bi1a Bi6 Bi4 1_565 . 112.854(14)
Bi1a Bi6 Bi4 1_565 1_565 65.294(12)
Bi1a Bi6 Se1 1_565 . 78.34(2)
Bi1a Bi6 Se4 1_565 . 103.22(2)
Bi1a Bi6 Cl7 1_565 . 152.94(7)
Bi1a Bi6 Cl8 1_565 1_565 36.51(5)
Bi1a Bi6 Cl9 1_565 1_565 92.64(9)
Bi1a Bi6 Cl10 1_565 . 125.73(7)
Bi1a Bi6 O1 1_565 1_565 25.6(2)
Bi1a Bi6 O2 1_565 . 94.47(17)
Bi1a Bi6 O8 1_565 1_565 68.83(19)
Bi1a Bi6 O9 1_565 2_655 62.9(2)
Bi1a Bi6 O12 1_565 . 104.8(2)
Bi1a Bi6 Bi1b 2_655 1_565 67.43(18)
Bi1a Bi6 Bi1b 2_655 2_655 53.57(17)
Bi1a Bi6 Bi2 2_655 . 144.229(14)
Bi1a Bi6 Bi4 2_655 . 61.031(11)
Bi1a Bi6 Bi4 2_655 1_565 128.250(13)
Bi1a Bi6 Se1 2_655 . 156.07(2)
Bi1a Bi6 Se4 2_655 . 102.66(2)
Bi1a Bi6 Cl7 2_655 . 124.06(7)
Bi1a Bi6 Cl8 2_655 1_565 93.99(5)
Bi1a Bi6 Cl9 2_655 1_565 93.43(7)
Bi1a Bi6 Cl10 2_655 . 43.27(7)
Bi1a Bi6 O1 2_655 1_565 82.65(16)
Bi1a Bi6 O2 2_655 . 142.33(15)
Bi1a Bi6 O8 2_655 1_565 149.79(18)
Bi1a Bi6 O9 2_655 2_655 27.6(2)
Bi1a Bi6 O12 2_655 . 84.22(17)
Bi1b Bi6 Bi1b 1_565 2_655 81.6(2)
Bi1b Bi6 Bi2 1_565 . 146.88(18)
Bi1b Bi6 Bi4 1_565 . 128.28(18)
Bi1b Bi6 Bi4 1_565 1_565 60.94(18)
Bi1b Bi6 Se1 1_565 . 110.92(19)
Bi1b Bi6 Se4 1_565 . 155.14(18)
Bi1b Bi6 Cl7 1_565 . 126.84(19)
Bi1b Bi6 Cl8 1_565 1_565 90.44(19)
Bi1b Bi6 Cl9 1_565 1_565 45.40(19)
Bi1b Bi6 Cl10 1_565 . 94.7(2)
Bi1b Bi6 O1 1_565 1_565 31.2(3)
Bi1b Bi6 O2 1_565 . 138.3(2)
Bi1b Bi6 O8 1_565 1_565 87.5(2)
Bi1b Bi6 O9 1_565 2_655 73.1(3)
Bi1b Bi6 O12 1_565 . 145.5(2)
Bi1b Bi6 Bi2 2_655 . 122.42(15)
Bi1b Bi6 Bi4 2_655 . 65.20(19)
Bi1b Bi6 Bi4 2_655 1_565 113.16(19)
Bi1b Bi6 Se1 2_655 . 102.59(17)
Bi1b Bi6 Se4 2_655 . 74.61(16)
Bi1b Bi6 Cl7 2_655 . 150.29(18)
Bi1b Bi6 Cl8 2_655 1_565 41.02(19)
Bi1b Bi6 Cl9 2_655 1_565 126.70(17)
Bi1b Bi6 Cl10 2_655 . 89.1(2)
Bi1b Bi6 O1 2_655 1_565 68.0(3)
Bi1b Bi6 O2 2_655 . 97.2(2)
Bi1b Bi6 O8 2_655 1_565 108.2(3)
Bi1b Bi6 O9 2_655 2_655 25.9(3)
Bi1b Bi6 O12 2_655 . 65.5(3)
Bi2 Bi6 Bi4 . . 84.550(10)
Bi2 Bi6 Bi4 . 1_565 87.199(11)
Bi2 Bi6 Se1 . . 46.173(19)
Bi2 Bi6 Se4 . . 50.652(18)
Bi2 Bi6 Cl7 . . 38.25(6)
Bi2 Bi6 Cl8 . 1_565 94.90(5)
Bi2 Bi6 Cl9 . 1_565 108.56(7)
Bi2 Bi6 Cl10 . . 107.13(6)
Bi2 Bi6 O1 . 1_565 131.51(16)
Bi2 Bi6 O2 . . 30.02(18)
Bi2 Bi6 O8 . 1_565 64.49(16)
Bi2 Bi6 O9 . 2_655 138.50(19)
Bi2 Bi6 O12 . . 66.04(17)
Bi4 Bi6 Bi4 . 1_565 168.354(15)
Bi4 Bi6 Se1 . . 114.14(2)
Bi4 Bi6 Se4 . . 45.682(17)
Bi4 Bi6 Cl7 . . 87.55(7)
Bi4 Bi6 Cl8 . 1_565 89.03(6)
Bi4 Bi6 Cl9 . 1_565 139.14(9)
Bi4 Bi6 Cl10 . . 49.10(8)
Bi4 Bi6 O1 . 1_565 131.87(18)
Bi4 Bi6 O2 . . 86.52(14)
Bi4 Bi6 O8 . 1_565 138.86(18)
Bi4 Bi6 O9 . 2_655 59.5(2)
Bi4 Bi6 O12 . . 27.5(2)
Bi4 Bi6 Se1 1_565 . 54.366(18)
Bi4 Bi6 Se4 1_565 . 122.77(2)
Bi4 Bi6 Cl7 1_565 . 91.06(7)
Bi4 Bi6 Cl8 1_565 1_565 83.49(6)
Bi4 Bi6 Cl9 1_565 1_565 51.76(9)
Bi4 Bi6 Cl10 1_565 . 141.95(8)
Bi4 Bi6 O1 1_565 1_565 50.91(16)
Bi4 Bi6 O2 1_565 . 82.24(14)
Bi4 Bi6 O8 1_565 1_565 29.55(17)
Bi4 Bi6 O9 1_565 2_655 124.4(2)
Bi4 Bi6 O12 1_565 . 140.9(2)
Se1 Bi6 Se4 . . 68.46(2)
Se1 Bi6 Cl7 . . 77.04(7)
Se1 Bi6 Cl8 . 1_565 62.10(5)
Se1 Bi6 Cl9 . 1_565 101.56(8)
Se1 Bi6 Cl10 . . 153.04(6)
Se1 Bi6 O1 . 1_565 86.11(16)
Se1 Bi6 O2 . . 28.30(14)
Se1 Bi6 O8 . 1_565 24.88(17)
Se1 Bi6 O9 . 2_655 128.5(2)
Se1 Bi6 O12 . . 86.97(19)
Se4 Bi6 Cl7 . . 77.86(7)
Se4 Bi6 Cl8 . 1_565 66.90(6)
Se4 Bi6 Cl9 . 1_565 158.63(7)
Se4 Bi6 Cl10 . . 91.98(8)
Se4 Bi6 O1 . 1_565 128.3(2)
Se4 Bi6 O2 . . 41.31(14)
Se4 Bi6 O8 . 1_565 93.21(17)
Se4 Bi6 O9 . 2_655 87.97(19)
Se4 Bi6 O12 . . 18.85(18)
Cl7 Bi6 Cl8 . 1_565 133.14(8)
Cl7 Bi6 Cl9 . 1_565 81.51(10)
Cl7 Bi6 Cl10 . . 80.90(10)
Cl7 Bi6 O1 . 1_565 140.53(19)
Cl7 Bi6 O2 . . 68.19(19)
Cl7 Bi6 O8 . 1_565 84.1(2)
Cl7 Bi6 O9 . 2_655 143.5(2)
Cl7 Bi6 O12 . . 84.9(2)
Cl8 Bi6 Cl9 1_565 1_565 126.46(11)
Cl8 Bi6 Cl10 1_565 . 128.34(10)
Cl8 Bi6 O1 1_565 1_565 61.5(2)
Cl8 Bi6 O2 1_565 . 64.95(18)
Cl8 Bi6 O8 1_565 1_565 68.7(2)
Cl8 Bi6 O9 1_565 2_655 66.6(2)
Cl8 Bi6 O12 1_565 . 71.7(2)
Cl9 Bi6 Cl10 1_565 . 90.20(12)
Cl9 Bi6 O1 1_565 1_565 67.1(2)
Cl9 Bi6 O2 1_565 . 124.23(17)
Cl9 Bi6 O8 1_565 1_565 79.1(2)
Cl9 Bi6 O9 1_565 2_655 112.2(2)
Cl9 Bi6 O12 1_565 . 161.9(2)
Cl10 Bi6 O1 . 1_565 120.85(17)
Cl10 Bi6 O2 . . 127.05(16)
Cl10 Bi6 O8 . 1_565 162.7(2)
Cl10 Bi6 O9 . 2_655 66.0(2)
Cl10 Bi6 O12 . . 75.8(2)
O1 Bi6 O2 1_565 . 110.0(2)
O1 Bi6 O8 1_565 1_565 67.4(2)
O1 Bi6 O9 1_565 2_655 73.5(3)
O1 Bi6 O12 1_565 . 130.0(3)
O2 Bi6 O8 . 1_565 53.0(2)
O2 Bi6 O9 . 2_655 120.1(3)
O2 Bi6 O12 . . 60.2(2)
O8 Bi6 O9 1_565 2_655 130.6(3)
O8 Bi6 O12 1_565 . 111.5(3)
O9 Bi6 O12 2_655 . 72.8(3)
Bi2 Se1 Bi4 . 1_565 119.69(4)
Bi2 Se1 Bi5 . 1_565 75.97(3)
Bi2 Se1 Bi6 . . 79.37(3)
Bi2 Se1 O2 . . 43.7(3)
Bi2 Se1 O3 . . 47.9(3)
Bi2 Se1 O8 . 1_565 104.0(3)
Bi4 Se1 Bi5 1_565 1_565 73.09(2)
Bi4 Se1 Bi6 1_565 . 69.98(2)
Bi4 Se1 O2 1_565 . 127.2(3)
Bi4 Se1 O3 1_565 . 92.5(3)
Bi4 Se1 O8 1_565 1_565 32.8(3)
Bi5 Se1 Bi6 1_565 . 115.86(3)
Bi5 Se1 O2 1_565 . 119.5(3)
Bi5 Se1 O3 1_565 . 28.2(3)
Bi5 Se1 O8 1_565 1_565 95.2(3)
Bi6 Se1 O2 . . 58.4(3)
Bi6 Se1 O3 . . 105.8(3)
Bi6 Se1 O8 . 1_565 37.3(3)
O2 Se1 O3 . . 91.5(4)
O2 Se1 O8 . 1_565 95.4(4)
O3 Se1 O8 . 1_565 102.7(4)
Bi2 Se2 Bi3 . . 82.65(3)
Bi2 Se2 Bi3 . 2_756 73.46(2)
Bi2 Se2 Bi5 . 2_756 118.23(3)
Bi2 Se2 O6 . . 111.3(3)
Bi2 Se2 O7 . . 57.1(3)
Bi2 Se2 O10 . . 43.6(3)
Bi3 Se2 Bi3 . 2_756 121.04(3)
Bi3 Se2 Bi5 . 2_756 74.82(2)
Bi3 Se2 O6 . . 46.4(3)
Bi3 Se2 O7 . . 46.3(3)
Bi3 Se2 O10 . . 104.7(3)
Bi3 Se2 Bi5 2_756 2_756 71.12(2)
Bi3 Se2 O6 2_756 . 94.4(3)
Bi3 Se2 O7 2_756 . 129.1(3)
Bi3 Se2 O10 2_756 . 30.2(3)
Bi5 Se2 O6 2_756 . 29.0(3)
Bi5 Se2 O7 2_756 . 120.7(3)
Bi5 Se2 O10 2_756 . 88.3(2)
O6 Se2 O7 . . 92.7(4)
O6 Se2 O10 . . 100.8(4)
O7 Se2 O10 . . 99.1(4)
Bi2 Se4 Bi4 . . 119.90(4)
Bi2 Se4 Bi5 . . 71.91(2)
Bi2 Se4 Bi6 . . 72.08(2)
Bi2 Se4 O4 . . 125.6(4)
Bi2 Se4 O5 . . 32.5(3)
Bi2 Se4 O12 . . 94.3(3)
Bi4 Se4 Bi5 . . 80.29(3)
Bi4 Se4 Bi6 . . 75.00(2)
Bi4 Se4 O4 . . 45.8(3)
Bi4 Se4 O5 . . 103.0(3)
Bi4 Se4 O12 . . 47.8(3)
Bi5 Se4 Bi6 . . 116.60(4)
Bi5 Se4 O4 . . 54.9(3)
Bi5 Se4 O5 . . 39.5(3)
Bi5 Se4 O12 . . 110.0(3)
Bi6 Se4 O4 . . 120.2(3)
Bi6 Se4 O5 . . 92.0(3)
Bi6 Se4 O12 . . 28.0(3)
O4 Se4 O5 . . 93.5(4)
O4 Se4 O12 . . 93.6(4)
O5 Se4 O12 . . 103.2(4)
Bi3 Cl1 Bi5 . . 101.86(10)
Bi2 Cl2 Bi3 2_746 . 88.83(7)
Bi2 Cl2 Bi3 2_746 3_777 158.48(8)
Bi2 Cl2 Bi5 2_746 2_756 85.87(8)
Bi3 Cl2 Bi3 . 3_777 112.68(9)
Bi3 Cl2 Bi5 . 2_756 96.38(8)
Bi3 Cl2 Bi5 3_777 2_756 92.17(8)
Bi1a Cl3 Bi1a . 3_666 99.46(11)
Bi1a Cl3 Bi1b . 2_655 109.2(2)
Bi1a Cl3 Bi4 . . 103.78(11)
Bi1a Cl3 Bi1b 3_666 2_655 90.4(3)
Bi1a Cl3 Bi4 3_666 . 147.23(10)
Bi1b Cl3 Bi4 2_655 . 103.2(3)
Bi2 Cl4 Bi3 . . 108.77(11)
Bi2 Cl5 Bi3 4_565 . 157.80(9)
Bi2 Cl5 Bi5 4_565 4_565 82.53(8)
Bi3 Cl5 Bi5 . 4_565 103.17(9)
Bi3 Cl6 Bi4 4_564 . 168.67(11)
Bi3 Cl6 Bi5 4_564 . 85.37(6)
Bi4 Cl6 Bi5 . . 103.82(11)
Bi2 Cl7 Bi6 . . 107.19(11)
Bi1a Cl8 Bi1b . 2_645 80.8(3)
Bi1a Cl8 Bi1b . 4_555 102.2(2)
Bi1a Cl8 Se3b . . 15.4(5)
Bi1a Cl8 Bi6 . 1_545 95.19(10)
Bi1b Cl8 Bi1b 2_645 4_555 90.3(4)
Bi1b Cl8 Se3b 2_645 . 74.7(5)
Bi1b Cl8 Bi6 2_645 1_545 90.5(3)
Bi1b Cl8 Se3b 4_555 . 115.8(6)
Bi1b Cl8 Bi6 4_555 1_545 162.5(3)
Se3b Cl8 Bi6 . 1_545 81.2(5)
Bi1b Cl9 Bi4 . . 85.0(3)
Bi1b Cl9 Bi6 . 1_545 96.9(3)
Bi4 Cl9 Bi6 . 1_545 88.08(11)
Bi1a Cl10 Bi4 2_655 . 88.99(10)
Bi1a Cl10 Bi6 2_655 . 97.98(11)
Bi4 Cl10 Bi6 . . 91.27(10)
Bi1a O1 Bi1b . . 116.1(4)
Bi1a O1 Se3a . . 103.6(4)
Bi1a O1 Se3b . . 19.5(7)
Bi1a O1 Bi4 . . 114.1(3)
Bi1a O1 Bi6 . 1_545 122.4(3)
Bi1b O1 Se3a . . 16.2(4)
Bi1b O1 Se3b . . 98.2(8)
Bi1b O1 Bi4 . . 98.3(4)
Bi1b O1 Bi6 . 1_545 112.4(5)
Se3a O1 Se3b . . 87.7(8)
Se3a O1 Bi4 . . 95.2(3)
Se3a O1 Bi6 . 1_545 128.4(5)
Se3b O1 Bi4 . . 127.6(8)
Se3b O1 Bi6 . 1_545 130.2(8)
Bi4 O1 Bi6 . 1_545 86.9(2)
Bi2 O2 Bi6 . . 107.7(4)
Bi2 O2 Se1 . . 105.2(4)
Bi6 O2 Se1 . . 93.3(3)
Bi2 O3 Bi5 . 1_565 128.3(4)
Bi2 O3 Se1 . . 100.1(3)
Bi5 O3 Se1 1_565 . 131.4(4)
Bi4 O4 Bi5 . . 111.0(4)
Bi4 O4 Se4 . . 103.0(4)
Bi5 O4 Se4 . . 96.2(4)
Bi2 O5 Bi5 . . 122.7(3)
Bi2 O5 Se4 . . 123.5(4)
Bi5 O5 Se4 . . 113.7(4)
Bi3 O6 Bi5 . 2_756 125.3(4)
Bi3 O6 Se2 . . 102.5(3)
Bi5 O6 Se2 2_756 . 130.7(5)
Bi2 O7 Bi3 . . 112.1(3)
Bi2 O7 Bi5 . . 91.9(2)
Bi2 O7 Se2 . . 95.0(3)
Bi3 O7 Bi5 . . 115.1(3)
Bi3 O7 Se2 . . 102.7(3)
Bi5 O7 Se2 . . 135.5(5)
Bi4 O8 Bi6 . 1_545 118.5(3)
Bi4 O8 Se1 . 1_545 123.5(4)
Bi6 O8 Se1 1_545 1_545 117.8(4)
Bi1a O9 Bi1b . . 113.8(4)
Bi1a O9 Se3a . . 99.4(3)
Bi1a O9 Se3b . . 16.2(8)
Bi1a O9 Bi6 . 2_645 121.6(4)
Bi1b O9 Se3a . . 17.9(3)
Bi1b O9 Se3b . . 99.9(10)
Bi1b O9 Bi6 . 2_645 124.7(5)
Se3a O9 Se3b . . 87.6(9)
Se3a O9 Bi6 . 2_645 137.5(5)
Se3b O9 Bi6 . 2_645 134.8(10)
Bi2 O10 Bi3 . 2_756 121.6(3)
Bi2 O10 Se2 . . 110.6(4)
Bi3 O10 Se2 2_756 . 127.1(4)
Bi1a O11 Bi1b . 2_645 110.4(5)
Bi1a O11 Se3a . 2_645 124.9(4)
Bi1a O11 Se3b . . 21.3(8)
Bi1a O11 Bi4 . 2_645 122.4(3)
Bi1b O11 Se3a 2_645 2_645 24.4(4)
Bi1b O11 Se3b 2_645 . 124.8(7)
Bi1b O11 Bi4 2_645 2_645 122.4(5)
Se3a O11 Se3b 2_645 . 130.8(7)
Se3a O11 Bi4 2_645 2_645 112.7(4)
Se3b O11 Bi4 . 2_645 112.6(7)
Bi4 O12 Bi6 . . 124.3(3)
Bi4 O12 Se4 . . 100.7(4)
Bi6 O12 Se4 . . 133.2(4)

loop_
_geom_bond_atom_site_label_1
_geom_bond_atom_site_label_2
_geom_bond_site_symmetry_2
_geom_bond_distance
Bi1a Bi1a 3_666 4.6587(11)
Bi1a Bi1b . 3.957(14)
Bi1a Bi1b 2_645 3.586(15)
Bi1a Bi1b 2_655 4.817(15)
Bi1a Bi1b 4_555 4.445(13)
Bi1a Se3a . 3.1540(15)
Bi1a Se3a 2_645 3.5427(14)
Bi1a Se3b . 0.84(3)
Bi1a Bi4 . 4.5999(10)
Bi1a Bi4 2_645 4.4214(11)
Bi1a Bi6 1_545 4.4031(10)
Bi1a Bi6 2_645 4.3739(10)
Bi1a Cl3 . 2.872(3)
Bi1a Cl3 3_666 3.226(4)
Bi1a Cl8 . 2.631(3)
Bi1a Cl10 2_645 3.027(3)
Bi1a O1 . 2.253(10)
Bi1a O9 . 2.380(9)
Bi1a O11 . 2.272(8)
Bi1b Bi1b 3_665 4.231(19)
Bi1b Se3a . 0.885(14)
Bi1b Se3b . 3.17(3)
Bi1b Se3b 2_655 3.58(3)
Bi1b Bi4 . 4.271(11)
Bi1b Bi4 2_645 4.709(12)
Bi1b Bi6 1_545 4.304(12)
Bi1b Bi6 2_645 4.407(12)
Bi1b Cl3 2_645 3.036(14)
Bi1b Cl8 2_655 2.893(13)
Bi1b Cl8 4_554 3.071(15)
Bi1b Cl9 . 3.087(10)
Bi1b O1 . 2.411(15)
Bi1b O9 . 2.345(17)
Bi1b O11 2_655 2.092(16)
Se3a Se3b . 2.41(3)
Se3a Bi4 . 3.7738(13)
Se3a O1 . 1.740(8)
Se3a O9 . 1.716(10)
Se3a O11 2_655 1.713(8)
Se3b Bi4 2_645 3.95(2)
Se3b Cl8 . 3.01(2)
Se3b O1 . 1.74(3)
Se3b O9 . 1.77(2)
Se3b O11 . 1.95(2)
Bi2 Bi3 . 4.6096(11)
Bi2 Bi3 2_756 4.3229(11)
Bi2 Bi5 . 4.1411(11)
Bi2 Bi5 1_565 4.2812(11)
Bi2 Bi6 . 4.3642(13)
Bi2 Se1 . 3.2035(13)
Bi2 Se2 . 3.6901(13)
Bi2 Se4 . 3.5469(13)
Bi2 Cl2 2_756 3.321(3)
Bi2 Cl4 . 2.601(3)
Bi2 Cl5 4_564 3.313(3)
Bi2 Cl7 . 2.828(3)
Bi2 O2 . 2.292(9)
Bi2 O3 . 2.412(8)
Bi2 O5 . 2.285(8)
Bi2 O7 . 3.111(8)
Bi2 O10 . 2.719(7)
Bi3 Bi5 . 4.2682(11)
Bi3 Bi5 2_756 4.3146(10)
Bi3 Bi5 4_565 4.5285(10)
Bi3 Se2 . 3.2744(13)
Bi3 Se2 2_746 3.5354(13)
Bi3 Cl1 . 2.797(3)
Bi3 Cl2 . 2.836(2)
Bi3 Cl2 3_777 3.325(3)
Bi3 Cl4 . 3.059(3)
Bi3 Cl5 . 2.827(3)
Bi3 Cl6 4_565 3.699(3)
Bi3 O6 . 2.429(9)
Bi3 O7 . 2.426(9)
Bi3 O10 2_746 2.226(8)
Bi4 Bi5 . 4.3355(13)
Bi4 Bi6 1_545 4.1116(11)
Bi4 Bi6 . 4.3332(11)
Bi4 Se1 1_545 3.5567(13)
Bi4 Se4 . 3.2097(13)
Bi4 Cl3 . 2.974(4)
Bi4 Cl6 . 2.573(3)
Bi4 Cl9 . 3.231(4)
Bi4 Cl10 . 3.276(4)
Bi4 O1 . 3.196(8)
Bi4 O4 . 2.363(8)
Bi4 O8 . 2.307(8)
Bi4 O11 2_655 2.767(7)
Bi4 O12 . 2.419(9)
Bi5 Se1 1_545 3.7210(13)
Bi5 Se2 2_746 3.7948(13)
Bi5 Se4 . 3.5055(13)
Bi5 Cl1 . 2.700(3)
Bi5 Cl2 2_746 2.951(3)
Bi5 Cl5 4_564 2.952(3)
Bi5 Cl6 . 2.928(3)
Bi5 O3 1_545 2.345(8)
Bi5 O4 . 2.884(10)
Bi5 O5 . 2.433(8)
Bi5 O6 2_746 2.430(7)
Bi5 O7 . 2.631(8)
Bi6 Se1 . 3.6133(13)
Bi6 Se4 . 3.8582(13)
Bi6 Cl7 . 2.592(3)
Bi6 Cl8 1_565 3.301(4)
Bi6 Cl9 1_565 2.653(4)
Bi6 Cl10 . 2.765(4)
Bi6 O1 1_565 2.763(8)
Bi6 O2 . 3.082(8)
Bi6 O8 1_565 2.476(8)
Bi6 O9 2_655 2.629(9)
Bi6 O12 . 2.482(9)
Se1 O2 . 1.716(8)
Se1 O3 . 1.727(8)
Se1 O8 1_565 1.719(7)
Se2 O6 . 1.733(8)
Se2 O7 . 1.731(9)
Se2 O10 . 1.716(8)
Se4 O4 . 1.706(8)
Se4 O5 . 1.729(8)
Se4 O12 . 1.709(8)
